data_4103559
loop_
_publ_author_name
'Jianxin Song'
'Naoki Aratani'
'Hiroshi Shinokubo'
'Atsuhiro Osuka'

_publ_section_title
;
 A Porphyrin Nanobarrel That Encapsulates C60
;
_journal_name_full 'Journal of the American Chemical Society'
_journal_page_first 16356
_journal_page_last 16357
_journal_paper_doi 10.1021/ja107814s
_journal_volume 132
_journal_year 2010
_chemical_formula_moiety 'C232 H216 N24 Ni4, 13.3(C4 H8 O), 9.7(C Cl3)'
_chemical_formula_sum 'C294.89 H322.38 Cl29.11 N24 Ni4 O13.3'
_chemical_formula_weight 5682.23
_chemical_name_systematic
; 
 ? 
;
_space_group_IT_number 2
_symmetry_cell_setting triclinic
_symmetry_Int_Tables_number 2
_symmetry_space_group_name_Hall '-P 1'
_symmetry_space_group_name_H-M 'P -1'
_atom_sites_solution_hydrogens geom
_atom_sites_solution_primary direct
_atom_sites_solution_secondary difmap
_audit_creation_method SHELXL-97
_cell_angle_alpha 93.557(2)
_cell_angle_beta 111.810(2)
_cell_angle_gamma 109.403(2)
_cell_formula_units_Z 1
_cell_length_a 17.517(2)
_cell_length_b 21.513(2)
_cell_length_c 22.412(3)
_cell_measurement_reflns_used 8908
_cell_measurement_temperature 90(2)
_cell_measurement_theta_max 27.84
_cell_measurement_theta_min 2.44
_cell_volume 7228.1(14)
_computing_cell_refinement 'Bruker SMART'
_computing_data_collection 'Bruker SMART'
_computing_data_reduction 'Bruker SAINT'
_computing_molecular_graphics 'Bruker SHELXTL'
_computing_publication_material 'Bruker SHELXTL'
_computing_structure_refinement 'SHELXL-97 (Sheldrick, 1997)'
_computing_structure_solution 'SHELXS-97 (Sheldrick, 1990)'
_diffrn_ambient_temperature 90(2)
_diffrn_detector_area_resol_mean 8.366
_diffrn_measured_fraction_theta_full 0.986
_diffrn_measured_fraction_theta_max 0.986
_diffrn_measurement_device_type 'CCD area detector'
_diffrn_measurement_method 'phi and omega scans'
_diffrn_radiation_monochromator graphite
_diffrn_radiation_source 'fine-focus sealed tube'
_diffrn_radiation_type MoK\a
_diffrn_radiation_wavelength 0.71073
_diffrn_reflns_av_R_equivalents 0.0448
_diffrn_reflns_av_sigmaI/netI 0.1017
_diffrn_reflns_limit_h_max 20
_diffrn_reflns_limit_h_min -22
_diffrn_reflns_limit_k_max 23
_diffrn_reflns_limit_k_min -27
_diffrn_reflns_limit_l_max 28
_diffrn_reflns_limit_l_min -28
_diffrn_reflns_number 46705
_diffrn_reflns_theta_full 27.00
_diffrn_reflns_theta_max 27.00
_diffrn_reflns_theta_min 1.58
_exptl_absorpt_coefficient_mu 0.588
_exptl_absorpt_correction_T_max 0.9428
_exptl_absorpt_correction_T_min 0.8414
_exptl_absorpt_correction_type empirical
_exptl_crystal_colour red
_exptl_crystal_density_diffrn 1.305
_exptl_crystal_density_method 'not measured'
_exptl_crystal_description prism
_exptl_crystal_F_000 2972.9
_exptl_crystal_size_max 0.30
_exptl_crystal_size_mid 0.20
_exptl_crystal_size_min 0.10
_refine_diff_density_max 1.078
_refine_diff_density_min -0.928
_refine_diff_density_rms 0.109
_refine_ls_extinction_method none
_refine_ls_goodness_of_fit_ref 1.027
_refine_ls_hydrogen_treatment constr
_refine_ls_matrix_type full
_refine_ls_number_parameters 1962
_refine_ls_number_reflns 31147
_refine_ls_number_restraints 189
_refine_ls_restrained_S_all 1.029
_refine_ls_R_factor_all 0.1305
_refine_ls_R_factor_gt 0.0792
_refine_ls_shift/su_max 0.001
_refine_ls_shift/su_mean 0.000
_refine_ls_structure_factor_coef Fsqd
_refine_ls_weighting_details 'calc w=1/[\s^2^(Fo^2^)+(0.1230P)^2^+10.0888P] where P=(Fo^2^+2Fc^2^)/3'
_refine_ls_weighting_scheme calc
_refine_ls_wR_factor_gt 0.2037
_refine_ls_wR_factor_ref 0.2386
_reflns_number_gt 19407
_reflns_number_total 31147
_reflns_threshold_expression >2sigma(I)
_cod_data_source_file ja107814s_si_002.cif
_cod_data_source_block 00727so
_cod_original_cell_volume 7227.8(14)
_cod_original_formula_sum 'C294.89 H322.38 Cl29.11 N24 Ni4 O13.30'
_cod_database_code 4103559

loop_
_symmetry_equiv_pos_as_xyz
'x, y, z'
'-x, -y, -z'

loop_
_atom_site_label
_atom_site_type_symbol
_atom_site_fract_x
_atom_site_fract_y
_atom_site_fract_z
_atom_site_U_iso_or_equiv
_atom_site_adp_type
_atom_site_occupancy
_atom_site_symmetry_multiplicity
_atom_site_calc_flag
_atom_site_refinement_flags
_atom_site_disorder_assembly
_atom_site_disorder_group
C1A C 0.9096(3) 0.3334(2) 0.13919(19) 0.0193(8) Uani 1 1 d . . .
C2A C 0.8382(3) 0.2693(2) 0.12243(19) 0.0193(8) Uani 1 1 d . . .
H2A H 0.7839 0.2529 0.0840 0.023 Uiso 1 1 calc R . .
C3A C 0.8622(3) 0.2363(2) 0.17124(19) 0.0187(8) Uani 1 1 d . . .
C4A C 0.9517(3) 0.2784(2) 0.21679(19) 0.0186(8) Uani 1 1 d . . .
C5A C 1.0070(3) 0.2585(2) 0.26772(19) 0.0204(8) Uani 1 1 d . . .
H5A H 0.9808 0.2211 0.2838 0.024 Uiso 1 1 calc R . .
C6A C 1.0977(3) 0.2908(2) 0.29548(19) 0.0191(8) Uani 1 1 d . . .
C7A C 1.1593(3) 0.2601(2) 0.32931(19) 0.0195(8) Uani 1 1 d . . .
C8A C 1.2393(3) 0.2984(2) 0.33078(19) 0.0196(8) Uani 1 1 d . . .
H8A H 1.2916 0.2887 0.3463 0.023 Uiso 1 1 calc R . .
C9A C 1.2308(3) 0.3562(2) 0.30465(18) 0.0176(8) Uani 1 1 d . . .
C10A C 1.3008(3) 0.4137(2) 0.30747(18) 0.0173(8) Uani 1 1 d . . .
C11A C 1.2883(3) 0.4736(2) 0.29796(18) 0.0183(8) Uani 1 1 d . . .
C12A C 1.3587(3) 0.5389(2) 0.31896(19) 0.0192(8) Uani 1 1 d . . .
H12A H 1.4203 0.5477 0.3336 0.023 Uiso 1 1 calc R . .
C13A C 1.3226(3) 0.5861(2) 0.31453(19) 0.0178(8) Uani 1 1 d . . .
C14A C 1.2269(3) 0.54908(19) 0.28479(18) 0.0170(8) Uani 1 1 d . . .
C15A C 1.1651(3) 0.5770(2) 0.25690(19) 0.0184(8) Uani 1 1 d . . .
H15A H 1.1813 0.6241 0.2703 0.022 Uiso 1 1 calc R . .
C16A C 1.0797(3) 0.5386(2) 0.20977(19) 0.0178(8) Uani 1 1 d . . .
C17A C 1.0243(3) 0.5657(2) 0.16231(19) 0.0198(8) Uani 1 1 d . . .
C18A C 0.9573(3) 0.5122(2) 0.1160(2) 0.0211(9) Uani 1 1 d . . .
H18A H 0.9123 0.5138 0.0768 0.025 Uiso 1 1 calc R . .
C19A C 0.9668(3) 0.4522(2) 0.13701(19) 0.0183(8) Uani 1 1 d . . .
C20A C 0.9028(3) 0.3869(2) 0.10807(19) 0.0191(8) Uani 1 1 d . . .
C21A C 1.3910(3) 0.41356(19) 0.32244(19) 0.0175(8) Uani 1 1 d . . .
C22A C 1.4411(3) 0.4006(2) 0.3815(2) 0.0228(9) Uani 1 1 d . . .
H22A H 1.4186 0.3934 0.4142 0.027 Uiso 1 1 calc R . .
C23A C 1.5239(3) 0.3982(2) 0.3932(2) 0.0256(9) Uani 1 1 d . . .
C24A C 1.5574(3) 0.4117(2) 0.3455(2) 0.0268(10) Uani 1 1 d . . .
H24A H 1.6140 0.4106 0.3534 0.032 Uiso 1 1 calc R . .
C25A C 1.5097(3) 0.4270(2) 0.2864(2) 0.0226(9) Uani 1 1 d . A .
C26A C 1.4267(3) 0.4270(2) 0.27611(19) 0.0204(8) Uani 1 1 d . . .
H26A H 1.3929 0.4364 0.2362 0.024 Uiso 1 1 calc R . .
C27A C 1.5762(3) 0.3813(3) 0.4581(2) 0.0378(12) Uani 1 1 d . . .
C28A C 1.5114(4) 0.3227(4) 0.4737(4) 0.076(2) Uani 1 1 d U . .
H28A H 1.4828 0.2832 0.4376 0.113 Uiso 1 1 calc R . .
H28B H 1.4658 0.3366 0.4788 0.113 Uiso 1 1 calc R . .
H28C H 1.5445 0.3114 0.5145 0.113 Uiso 1 1 calc R . .
C29A C 1.6464(4) 0.3566(4) 0.4527(3) 0.0620(19) Uani 1 1 d . . .
H29A H 1.6173 0.3160 0.4177 0.093 Uiso 1 1 calc R . .
H29B H 1.6777 0.3459 0.4946 0.093 Uiso 1 1 calc R . .
H29C H 1.6891 0.3919 0.4426 0.093 Uiso 1 1 calc R . .
C30A C 1.6221(5) 0.4434(4) 0.5123(3) 0.071(2) Uani 1 1 d U . .
H30A H 1.6555 0.4329 0.5535 0.106 Uiso 1 1 calc R . .
H30B H 1.5775 0.4586 0.5174 0.106 Uiso 1 1 calc R . .
H30C H 1.6631 0.4792 0.5012 0.106 Uiso 1 1 calc R . .
C31A C 1.5460(3) 0.4399(3) 0.2335(2) 0.0335(11) Uani 1 1 d U . .
C32A C 1.5035(11) 0.3713(6) 0.1835(7) 0.078(5) Uani 0.651(18) 1 d PU A 1
H32A H 1.5182 0.3369 0.2067 0.118 Uiso 0.651(18) 1 calc PR A 1
H32B H 1.5269 0.3763 0.1498 0.118 Uiso 0.651(18) 1 calc PR A 1
H32C H 1.4387 0.3576 0.1626 0.118 Uiso 0.651(18) 1 calc PR A 1
C33A C 1.6471(7) 0.4607(8) 0.2621(6) 0.054(3) Uani 0.651(18) 1 d PU A 1
H33A H 1.6632 0.4267 0.2853 0.081 Uiso 0.651(18) 1 calc PR A 1
H33B H 1.6760 0.5044 0.2929 0.081 Uiso 0.651(18) 1 calc PR A 1
H33C H 1.6668 0.4642 0.2264 0.081 Uiso 0.651(18) 1 calc PR A 1
C34A C 1.5221(10) 0.4904(8) 0.1978(7) 0.059(3) Uani 0.651(18) 1 d PU A 1
H34A H 1.4576 0.4781 0.1806 0.089 Uiso 0.651(18) 1 calc PR A 1
H34B H 1.5401 0.4922 0.1612 0.089 Uiso 0.651(18) 1 calc PR A 1
H34C H 1.5527 0.5348 0.2277 0.089 Uiso 0.651(18) 1 calc PR A 1
C32C C 1.5642(19) 0.5186(13) 0.2341(15) 0.071(7) Uani 0.349(18) 1 d PU A 2
H32D H 1.6117 0.5459 0.2766 0.107 Uiso 0.349(18) 1 calc PR A 2
H32E H 1.5097 0.5261 0.2274 0.107 Uiso 0.349(18) 1 calc PR A 2
H32F H 1.5824 0.5315 0.1989 0.107 Uiso 0.349(18) 1 calc PR A 2
C33C C 1.4737(17) 0.4078(18) 0.1667(12) 0.084(7) Uani 0.349(18) 1 d PU A 2
H33D H 1.4249 0.4229 0.1607 0.126 Uiso 0.349(18) 1 calc PR A 2
H33E H 1.4518 0.3586 0.1616 0.126 Uiso 0.349(18) 1 calc PR A 2
H33F H 1.4968 0.4206 0.1337 0.126 Uiso 0.349(18) 1 calc PR A 2
C34C C 1.6239(18) 0.4242(16) 0.2448(13) 0.057(6) Uani 0.349(18) 1 d PU A 2
H34D H 1.6693 0.4468 0.2894 0.085 Uiso 0.349(18) 1 calc PR A 2
H34E H 1.6477 0.4397 0.2128 0.085 Uiso 0.349(18) 1 calc PR A 2
H34F H 1.6074 0.3753 0.2398 0.085 Uiso 0.349(18) 1 calc PR A 2
C35A C 0.8199(3) 0.37448(19) 0.04823(19) 0.0188(8) Uani 1 1 d . . .
C36A C 0.7989(3) 0.3289(2) -0.00833(19) 0.0198(8) Uani 1 1 d . . .
H36A H 0.8387 0.3079 -0.0085 0.024 Uiso 1 1 calc R . .
C37A C 0.7203(3) 0.3140(2) -0.06436(19) 0.0200(8) Uani 1 1 d . . .
C38A C 0.6646(3) 0.3478(2) -0.06213(19) 0.0206(9) Uani 1 1 d . . .
H38A H 0.6113 0.3391 -0.1000 0.025 Uiso 1 1 calc R . .
C39A C 0.6847(3) 0.3935(2) -0.0066(2) 0.0199(8) Uani 1 1 d . . .
C40A C 0.7628(3) 0.4059(2) 0.04886(19) 0.0201(8) Uani 1 1 d . . .
H40A H 0.7769 0.4362 0.0876 0.024 Uiso 1 1 calc R . .
C41A C 0.6987(3) 0.2657(2) -0.1270(2) 0.0248(9) Uani 1 1 d . . .
C42A C 0.7473(4) 0.2175(3) -0.1127(2) 0.0388(12) Uani 1 1 d . . .
H42A H 0.8117 0.2435 -0.0906 0.058 Uiso 1 1 calc R . .
H42B H 0.7333 0.1888 -0.1541 0.058 Uiso 1 1 calc R . .
H42C H 0.7282 0.1892 -0.0842 0.058 Uiso 1 1 calc R . .
C43A C 0.7272(4) 0.3079(3) -0.1736(2) 0.0458(14) Uani 1 1 d . . .
H43A H 0.6962 0.3390 -0.1833 0.069 Uiso 1 1 calc R . .
H43B H 0.7118 0.2778 -0.2146 0.069 Uiso 1 1 calc R . .
H43C H 0.7916 0.3337 -0.1526 0.069 Uiso 1 1 calc R . .
C44A C 0.5987(3) 0.2228(3) -0.1621(3) 0.0476(14) Uani 1 1 d . . .
H44A H 0.5656 0.2524 -0.1721 0.071 Uiso 1 1 calc R . .
H44B H 0.5803 0.1942 -0.1336 0.071 Uiso 1 1 calc R . .
H44C H 0.5864 0.1944 -0.2031 0.071 Uiso 1 1 calc R . .
C45A C 0.6262(3) 0.4330(2) -0.0036(2) 0.0262(9) Uani 1 1 d . . .
C46A C 0.6798(4) 0.5086(2) 0.0076(3) 0.0369(11) Uani 1 1 d . . .
H46A H 0.7347 0.5224 0.0479 0.055 Uiso 1 1 calc R . .
H46B H 0.6443 0.5340 0.0119 0.055 Uiso 1 1 calc R . .
H46C H 0.6948 0.5177 -0.0299 0.055 Uiso 1 1 calc R . .
C47A C 0.5411(3) 0.4121(3) -0.0668(2) 0.0375(12) Uani 1 1 d . . .
H47A H 0.5064 0.3638 -0.0743 0.056 Uiso 1 1 calc R . .
H47B H 0.5566 0.4214 -0.1040 0.056 Uiso 1 1 calc R . .
H47C H 0.5057 0.4377 -0.0625 0.056 Uiso 1 1 calc R . .
C48A C 0.5997(4) 0.4201(3) 0.0539(3) 0.0384(12) Uani 1 1 d . . .
H48A H 0.6535 0.4333 0.0949 0.058 Uiso 1 1 calc R . .
H48B H 0.5638 0.3721 0.0465 0.058 Uiso 1 1 calc R . .
H48C H 0.5650 0.4468 0.0569 0.058 Uiso 1 1 calc R . .
C1B C 0.6429(2) 0.15461(19) 0.47219(19) 0.0168(8) Uani 1 1 d . . .
C2B C 0.5874(3) 0.17054(19) 0.49804(19) 0.0184(8) Uani 1 1 d . . .
H2B H 0.5246 0.1567 0.4763 0.022 Uiso 1 1 calc R . .
C3B C 0.6408(2) 0.20946(19) 0.56003(19) 0.0162(8) Uani 1 1 d . . .
C4B C 0.7300(3) 0.21312(19) 0.57264(19) 0.0177(8) Uani 1 1 d . . .
C5B C 0.8012(3) 0.23785(19) 0.63411(19) 0.0176(8) Uani 1 1 d . . .
H5B H 0.7990 0.2669 0.6665 0.021 Uiso 1 1 calc R . .
C6B C 0.8749(3) 0.22158(19) 0.64951(19) 0.0179(8) Uani 1 1 d . . .
C7B C 0.9371(2) 0.22737(19) 0.71595(19) 0.0174(8) Uani 1 1 d . . .
C8B C 0.9870(3) 0.19269(19) 0.71013(19) 0.0179(8) Uani 1 1 d . . .
H8B H 1.0318 0.1853 0.7454 0.021 Uiso 1 1 calc R . .
C9B C 0.9604(2) 0.16926(19) 0.64180(19) 0.0174(8) Uani 1 1 d . . .
C10B C 1.0065(3) 0.14129(19) 0.61684(19) 0.0170(8) Uani 1 1 d . . .
C11B C 0.9940(3) 0.13687(19) 0.5513(2) 0.0186(8) Uani 1 1 d . . .
C12B C 1.0535(3) 0.1273(2) 0.5257(2) 0.0200(8) Uani 1 1 d . . .
H12B H 1.1022 0.1147 0.5479 0.024 Uiso 1 1 calc R . .
C13B C 1.0281(3) 0.1392(2) 0.4636(2) 0.0193(8) Uani 1 1 d . . .
C14B C 0.9476(3) 0.1509(2) 0.44950(19) 0.0187(8) Uani 1 1 d . . .
C15B C 0.8903(3) 0.1514(2) 0.3871(2) 0.0195(8) Uani 1 1 d . . .
H15B H 0.9116 0.1572 0.3538 0.023 Uiso 1 1 calc R . .
C16B C 0.8029(3) 0.14359(19) 0.37203(19) 0.0178(8) Uani 1 1 d . . .
C17B C 0.7322(3) 0.12190(19) 0.30574(19) 0.0183(8) Uani 1 1 d . . .
C18B C 0.6548(3) 0.10820(19) 0.31242(19) 0.0192(8) Uani 1 1 d . . .
H18B H 0.5967 0.0909 0.2778 0.023 Uiso 1 1 calc R . .
C19B C 0.6764(2) 0.12446(19) 0.38088(19) 0.0167(8) Uani 1 1 d . . .
C20B C 0.6152(2) 0.12599(18) 0.40650(19) 0.0164(8) Uani 1 1 d . . .
C21B C 1.0793(3) 0.1272(2) 0.66798(19) 0.0190(8) Uani 1 1 d . . .
C22B C 1.1668(3) 0.1742(2) 0.6933(2) 0.0229(9) Uani 1 1 d . . .
H22B H 1.1826 0.2091 0.6710 0.027 Uiso 1 1 calc R . .
C23B C 1.2313(3) 0.1704(2) 0.7509(2) 0.0249(9) Uani 1 1 d . . .
C24B C 1.2058(3) 0.1182(2) 0.7819(2) 0.0258(9) Uani 1 1 d . . .
H24B H 1.2492 0.1158 0.8217 0.031 Uiso 1 1 calc R . .
C25B C 1.1199(3) 0.0694(2) 0.7576(2) 0.0230(9) Uani 1 1 d . . .
C26B C 1.0567(3) 0.0746(2) 0.69966(19) 0.0199(8) Uani 1 1 d . . .
H26B H 0.9976 0.0418 0.6815 0.024 Uiso 1 1 calc R . .
C27B C 1.3255(3) 0.2256(2) 0.7800(2) 0.0300(10) Uani 1 1 d . . .
C28B C 1.3850(3) 0.2165(3) 0.8460(2) 0.0404(12) Uani 1 1 d . . .
H28D H 1.3581 0.2173 0.8772 0.061 Uiso 1 1 calc R . .
H28E H 1.4438 0.2532 0.8632 0.061 Uiso 1 1 calc R . .
H28F H 1.3912 0.1732 0.8399 0.061 Uiso 1 1 calc R . .
C29B C 1.3199(3) 0.2951(3) 0.7925(3) 0.0434(13) Uani 1 1 d . . .
H29D H 1.2926 0.2956 0.8234 0.065 Uiso 1 1 calc R . .
H29E H 1.2837 0.3034 0.7509 0.065 Uiso 1 1 calc R . .
H29F H 1.3800 0.3304 0.8110 0.065 Uiso 1 1 calc R . .
C30B C 1.3678(3) 0.2245(3) 0.7319(3) 0.0426(13) Uani 1 1 d . . .
H30D H 1.4279 0.2597 0.7504 0.064 Uiso 1 1 calc R . .
H30E H 1.3316 0.2328 0.6903 0.064 Uiso 1 1 calc R . .
H30F H 1.3712 0.1804 0.7241 0.064 Uiso 1 1 calc R . .
C31B C 1.0922(3) 0.0127(2) 0.7932(2) 0.0282(10) Uani 1 1 d . . .
C32B C 1.1633(4) 0.0245(3) 0.8631(2) 0.0363(12) Uani 1 1 d . . .
H32G H 1.2198 0.0288 0.8611 0.054 Uiso 1 1 calc R . .
H32H H 1.1442 -0.0137 0.8830 0.054 Uiso 1 1 calc R . .
H32I H 1.1714 0.0660 0.8897 0.054 Uiso 1 1 calc R . .
C33B C 1.0052(4) 0.0067(3) 0.7979(3) 0.0432(13) Uani 1 1 d . . .
H33G H 0.9887 -0.0294 0.8207 0.065 Uiso 1 1 calc R . .
H33H H 0.9580 -0.0039 0.7535 0.065 Uiso 1 1 calc R . .
H33I H 1.0132 0.0494 0.8223 0.065 Uiso 1 1 calc R . .
C34B C 1.0783(4) -0.0543(2) 0.7532(2) 0.0363(11) Uani 1 1 d . . .
H34G H 1.1338 -0.0507 0.7500 0.054 Uiso 1 1 calc R . .
H34H H 1.0313 -0.0636 0.7090 0.054 Uiso 1 1 calc R . .
H34I H 1.0610 -0.0910 0.7752 0.054 Uiso 1 1 calc R . .
C35B C 0.5193(3) 0.10354(19) 0.36078(18) 0.0167(8) Uani 1 1 d . . .
C36B C 0.4576(3) 0.0436(2) 0.36120(19) 0.0198(8) Uani 1 1 d . . .
H36B H 0.4771 0.0165 0.3906 0.024 Uiso 1 1 calc R . .
C37B C 0.3681(3) 0.0223(2) 0.3198(2) 0.0227(9) Uani 1 1 d . . .
C38B C 0.3419(3) 0.0629(2) 0.2772(2) 0.0258(9) Uani 1 1 d . . .
H38B H 0.2807 0.0486 0.2484 0.031 Uiso 1 1 calc R . .
C39B C 0.4016(3) 0.1239(2) 0.2749(2) 0.0229(9) Uani 1 1 d . . .
C40B C 0.4919(3) 0.1442(2) 0.31811(19) 0.0198(8) Uani 1 1 d . . .
H40B H 0.5342 0.1856 0.3182 0.024 Uiso 1 1 calc R . .
C41B C 0.3018(3) -0.0446(2) 0.3218(2) 0.0334(11) Uani 1 1 d . . .
C42B C 0.3278(4) -0.1022(2) 0.3022(3) 0.0473(15) Uani 1 1 d . . .
H42D H 0.3243 -0.1033 0.2575 0.071 Uiso 1 1 calc R . .
H42E H 0.2867 -0.1453 0.3038 0.071 Uiso 1 1 calc R . .
H42F H 0.3887 -0.0944 0.3328 0.071 Uiso 1 1 calc R . .
C43B C 0.3071(3) -0.0436(3) 0.3917(3) 0.0391(12) Uani 1 1 d . . .
H43D H 0.2647 -0.0864 0.3927 0.059 Uiso 1 1 calc R . .
H43E H 0.2926 -0.0064 0.4051 0.059 Uiso 1 1 calc R . .
H43F H 0.3676 -0.0374 0.4220 0.059 Uiso 1 1 calc R . .
C44B C 0.2056(4) -0.0570(3) 0.2761(3) 0.068(2) Uani 1 1 d U . .
H44D H 0.2000 -0.0579 0.2308 0.102 Uiso 1 1 calc R . .
H44E H 0.1897 -0.0207 0.2898 0.102 Uiso 1 1 calc R . .
H44F H 0.1655 -0.1003 0.2784 0.102 Uiso 1 1 calc R . .
C45B C 0.3725(3) 0.1685(2) 0.2277(2) 0.0328(11) Uani 1 1 d . . .
C46B C 0.2731(5) 0.1339(4) 0.1815(4) 0.082(2) Uani 1 1 d U . .
H46D H 0.2625 0.0915 0.1549 0.124 Uiso 1 1 calc R . .
H46E H 0.2554 0.1637 0.1526 0.124 Uiso 1 1 calc R . .
H46F H 0.2380 0.1245 0.2076 0.124 Uiso 1 1 calc R . .
C47B C 0.3862(5) 0.2334(3) 0.2671(4) 0.066(2) Uani 1 1 d . . .
H47D H 0.3676 0.2622 0.2373 0.099 Uiso 1 1 calc R . .
H47E H 0.4493 0.2566 0.2969 0.099 Uiso 1 1 calc R . .
H47F H 0.3506 0.2237 0.2929 0.099 Uiso 1 1 calc R . .
C48B C 0.4234(4) 0.1791(3) 0.1849(3) 0.0553(16) Uani 1 1 d . . .
H48D H 0.4112 0.1354 0.1597 0.083 Uiso 1 1 calc R . .
H48E H 0.4873 0.2014 0.2127 0.083 Uiso 1 1 calc R . .
H48F H 0.4045 0.2074 0.1546 0.083 Uiso 1 1 calc R . .
C1P C 1.3706(3) 0.6592(2) 0.33786(19) 0.0185(8) Uani 1 1 d . . .
C2P C 1.4527(3) 0.6908(2) 0.3339(2) 0.0223(9) Uani 1 1 d . . .
H2P H 1.4741 0.6658 0.3122 0.027 Uiso 1 1 calc R . .
C3P C 1.5016(3) 0.7586(2) 0.3621(2) 0.0243(9) Uani 1 1 d . . .
H3P H 1.5563 0.7812 0.3590 0.029 Uiso 1 1 calc R . .
C4P C 1.4697(3) 0.7928(2) 0.3947(2) 0.0223(9) Uani 1 1 d . . .
H4P H 1.5025 0.8393 0.4150 0.027 Uiso 1 1 calc R . .
C5P C 1.3877(2) 0.7580(2) 0.39748(18) 0.0175(8) Uani 1 1 d . . .
C6P C 1.0345(3) 0.6368(2) 0.16368(19) 0.0193(8) Uani 1 1 d . . .
C7P C 1.0132(3) 0.6594(2) 0.1047(2) 0.0237(9) Uani 1 1 d . . .
H7P H 0.9988 0.6313 0.0646 0.028 Uiso 1 1 calc R . .
C8P C 1.0137(3) 0.7241(2) 0.1065(2) 0.0275(10) Uani 1 1 d . . .
H8P H 1.0012 0.7415 0.0676 0.033 Uiso 1 1 calc R . .
C9P C 1.0327(3) 0.7631(2) 0.1656(2) 0.0238(9) Uani 1 1 d . . .
H9P H 1.0314 0.8069 0.1676 0.029 Uiso 1 1 calc R . .
C10P C 1.0539(2) 0.7367(2) 0.22250(19) 0.0188(8) Uani 1 1 d . . .
C11P C 1.0773(3) 0.1414(2) 0.42224(19) 0.0187(8) Uani 1 1 d . . .
C12P C 1.1177(3) 0.0955(2) 0.4224(2) 0.0249(9) Uani 1 1 d . . .
H12P H 1.1086 0.0598 0.4452 0.030 Uiso 1 1 calc R . .
C13P C 1.1719(3) 0.1029(2) 0.3886(2) 0.0283(10) Uani 1 1 d . . .
H13P H 1.2003 0.0723 0.3879 0.034 Uiso 1 1 calc R . .
C14P C 1.1834(3) 0.1556(2) 0.3560(2) 0.0236(9) Uani 1 1 d . . .
H14P H 1.2203 0.1619 0.3329 0.028 Uiso 1 1 calc R . .
C15P C 1.1406(3) 0.1993(2) 0.3575(2) 0.0202(8) Uani 1 1 d . . .
C16P C 0.7403(3) 0.1168(2) 0.24276(19) 0.0187(8) Uani 1 1 d . . .
C17P C 0.6808(3) 0.0622(2) 0.1903(2) 0.0243(9) Uani 1 1 d . . .
H17P H 0.6377 0.0252 0.1958 0.029 Uiso 1 1 calc R . .
C18P C 0.6857(3) 0.0631(2) 0.1298(2) 0.0258(9) Uani 1 1 d . . .
H18P H 0.6469 0.0262 0.0936 0.031 Uiso 1 1 calc R . .
C19P C 0.7476(3) 0.1185(2) 0.1232(2) 0.0234(9) Uani 1 1 d . . .
H19P H 0.7522 0.1204 0.0823 0.028 Uiso 1 1 calc R . .
C20P C 0.8035(3) 0.1715(2) 0.17755(19) 0.0194(8) Uani 1 1 d . . .
N1A N 0.9803(2) 0.33770(16) 0.19611(16) 0.0185(7) Uani 1 1 d . . .
N2A N 1.1441(2) 0.35032(16) 0.28269(16) 0.0175(7) Uani 1 1 d . . .
N3A N 1.2076(2) 0.48081(16) 0.27670(16) 0.0183(7) Uani 1 1 d . . .
N4A N 1.0435(2) 0.46955(16) 0.19351(15) 0.0172(7) Uani 1 1 d . . .
N1B N 0.7298(2) 0.17896(16) 0.51875(15) 0.0150(7) Uani 1 1 d . . .
N2B N 0.8908(2) 0.18638(16) 0.60466(16) 0.0168(7) Uani 1 1 d . . .
N3B N 0.9276(2) 0.15060(16) 0.50389(15) 0.0167(7) Uani 1 1 d . . .
N4B N 0.7668(2) 0.14464(16) 0.41733(15) 0.0171(7) Uani 1 1 d . . .
N1P N 1.3381(2) 0.69265(16) 0.36800(15) 0.0163(7) Uani 1 1 d . . .
N2P N 1.0572(2) 0.67468(16) 0.22191(16) 0.0187(7) Uani 1 1 d . . .
N3P N 1.0861(2) 0.19190(16) 0.38921(16) 0.0184(7) Uani 1 1 d . . .
N4P N 0.8026(2) 0.17040(17) 0.23739(16) 0.0191(7) Uani 1 1 d . . .
Ni1 Ni 1.09329(3) 0.40967(2) 0.23753(2) 0.01649(13) Uani 1 1 d . . .
Ni2 Ni 0.82906(3) 0.16557(2) 0.51106(2) 0.01514(13) Uani 1 1 d . . .
C1S C 0.5910(5) 0.0072(4) 0.9086(3) 0.0632(18) Uani 1 1 d . . .
Cl1 Cl 0.57428(13) 0.01699(9) 0.82792(9) 0.0742(5) Uani 1 1 d . . .
Cl2 Cl 0.56456(13) 0.06295(10) 0.94839(10) 0.0726(5) Uani 1 1 d . . .
Cl3 Cl 0.70571(15) 0.02044(13) 0.95347(11) 0.0985(7) Uani 1 1 d . . .
O1S O 0.9447(4) 0.4177(3) 0.5378(3) 0.0753(14) Uani 1 1 d . . .
C1T C 0.8836(4) 0.3654(3) 0.5528(3) 0.0457(13) Uani 1 1 d . . .
H1T1 H 0.9077 0.3304 0.5663 0.055 Uiso 1 1 calc R . .
H1T2 H 0.8261 0.3439 0.5137 0.055 Uiso 1 1 calc R . .
C2T C 0.8706(4) 0.3968(3) 0.6076(3) 0.0418(13) Uani 1 1 d . . .
H2T1 H 0.9097 0.3918 0.6505 0.050 Uiso 1 1 calc R . .
H2T2 H 0.8079 0.3761 0.6016 0.050 Uiso 1 1 calc R . .
C3T C 0.8955(5) 0.4705(3) 0.6032(4) 0.0578(16) Uani 1 1 d . . .
H3T1 H 0.8428 0.4791 0.5750 0.069 Uiso 1 1 calc R . .
H3T2 H 0.9232 0.5002 0.6473 0.069 Uiso 1 1 calc R . .
C4T C 0.9597(5) 0.4806(3) 0.5736(4) 0.068(2) Uani 1 1 d . . .
H4T1 H 0.9527 0.5123 0.5437 0.082 Uiso 1 1 calc R . .
H4T2 H 1.0212 0.5002 0.6085 0.082 Uiso 1 1 calc R . .
O2S O 0.0489(5) 0.2253(3) 0.0457(3) 0.057(2) Uani 0.693(13) 1 d P B 1
C5T C -0.0367(12) 0.1987(12) 0.0465(11) 0.061(5) Uani 0.693(13) 1 d P B 1
H5T1 H -0.0824 0.1729 0.0022 0.073 Uiso 0.693(13) 1 calc PR B 1
H5T2 H -0.0526 0.2356 0.0600 0.073 Uiso 0.693(13) 1 calc PR B 1
C6T C -0.0313(8) 0.1537(6) 0.0947(6) 0.051(3) Uani 0.693(13) 1 d P B 1
H6T1 H -0.0662 0.1577 0.1197 0.061 Uiso 0.693(13) 1 calc PR B 1
H6T2 H -0.0550 0.1061 0.0716 0.061 Uiso 0.693(13) 1 calc PR B 1
C7T C 0.0647(9) 0.1759(11) 0.1398(7) 0.052(4) Uani 0.693(13) 1 d P B 1
H7T1 H 0.0870 0.1397 0.1368 0.062 Uiso 0.693(13) 1 calc PR B 1
H7T2 H 0.0752 0.1902 0.1859 0.062 Uiso 0.693(13) 1 calc PR B 1
C8T C 0.1084(11) 0.2355(8) 0.1140(9) 0.114(8) Uani 0.693(13) 1 d P B 1
H8T1 H 0.1169 0.2784 0.1394 0.137 Uiso 0.693(13) 1 calc PR B 1
H8T2 H 0.1671 0.2371 0.1177 0.137 Uiso 0.693(13) 1 calc PR B 1
O2AS O 0.0161(13) 0.1206(7) 0.1010(7) 0.072(7) Uani 0.307(13) 1 d P B 2
C5AT C -0.036(3) 0.1413(19) 0.053(2) 0.14(2) Uani 0.307(13) 1 d PD B 2
H5A1 H -0.0971 0.1236 0.0496 0.163 Uiso 0.307(13) 1 calc PR B 2
H5A2 H -0.0373 0.1235 0.0101 0.163 Uiso 0.307(13) 1 calc PR B 2
C6AT C -0.001(3) 0.217(2) 0.065(2) 0.067(13) Uani 0.307(13) 1 d PD B 2
H6A1 H -0.0434 0.2347 0.0707 0.080 Uiso 0.307(13) 1 calc PR B 2
H6A2 H 0.0174 0.2345 0.0310 0.080 Uiso 0.307(13) 1 calc PR B 2
C7AT C 0.081(2) 0.2296(13) 0.1314(15) 0.070(11) Uani 0.307(13) 1 d PD B 2
H7A1 H 0.1351 0.2403 0.1235 0.084 Uiso 0.307(13) 1 calc PR B 2
H7A2 H 0.0888 0.2689 0.1620 0.084 Uiso 0.307(13) 1 calc PR B 2
C8AT C 0.068(4) 0.172(3) 0.1606(18) 0.11(2) Uani 0.307(13) 1 d PD B 2
H8A1 H 0.0342 0.1714 0.1877 0.128 Uiso 0.307(13) 1 calc PR B 2
H8A2 H 0.1248 0.1677 0.1871 0.128 Uiso 0.307(13) 1 calc PR B 2
O5S O 0.4993(4) 0.1280(3) 0.0614(3) 0.099(2) Uani 1 1 d . . .
C17T C 0.5786(5) 0.1845(4) 0.1045(5) 0.088(3) Uani 1 1 d . . .
H17A H 0.5834 0.1879 0.1501 0.105 Uiso 1 1 calc R . .
H17B H 0.6319 0.1782 0.1040 0.105 Uiso 1 1 calc R . .
C18T C 0.5742(7) 0.2435(5) 0.0831(6) 0.126(4) Uani 1 1 d . . .
H18C H 0.6339 0.2751 0.0895 0.151 Uiso 1 1 calc R . .
H18D H 0.5508 0.2663 0.1077 0.151 Uiso 1 1 calc R . .
C19T C 0.5146(10) 0.2218(5) 0.0140(5) 0.186(8) Uani 1 1 d . . .
H19A H 0.5472 0.2191 -0.0132 0.223 Uiso 1 1 calc R . .
H19B H 0.4840 0.2531 -0.0002 0.223 Uiso 1 1 calc R . .
C20T C 0.4447(6) 0.1484(5) 0.0087(5) 0.094(3) Uani 1 1 d . . .
H20A H 0.3930 0.1511 0.0154 0.113 Uiso 1 1 calc R . .
H20B H 0.4235 0.1180 -0.0340 0.113 Uiso 1 1 calc R . .
C9S C 0.9660(14) 0.0092(9) 0.9563(7) 0.087(5) Uani 0.50 1 d P . .
Cl28 Cl 1.0831(3) 0.0437(3) 1.0020(2) 0.213(2) Uani 1 1 d . . .
Cl29 Cl 0.9234(6) 0.0610(4) 0.9180(3) 0.155(3) Uani 0.50 1 d P . .
C2S C 0.8104(7) 0.3111(5) 0.3124(5) 0.095(3) Uani 1 1 d . . .
Cl4 Cl 0.6871(3) 0.2794(2) 0.2757(3) 0.0973(14) Uani 0.55 1 d P C 1
Cl5 Cl 0.8444(4) 0.3652(2) 0.2701(3) 0.1085(17) Uani 0.55 1 d P C 1
Cl6 Cl 0.8437(3) 0.3439(3) 0.3920(2) 0.1110(15) Uani 0.55 1 d P C 1
Cl7 Cl 0.7457(4) 0.2985(2) 0.3523(3) 0.1002(17) Uani 0.45 1 d P C 2
Cl8 Cl 0.7492(6) 0.3223(5) 0.2343(4) 0.139(3) Uani 0.45 1 d P C 2
Cl9 Cl 0.9026(7) 0.3852(4) 0.3461(5) 0.162(3) Uani 0.45 1 d P C 2
C5S C 0.0863(7) 0.3777(5) 0.5147(5) 0.042(2) Uani 0.60 1 d P D 3
Cl16 Cl 0.1790(8) 0.4499(6) 0.5607(6) 0.213(4) Uani 0.60 1 d P D 3
Cl17 Cl 0.0800(3) 0.35537(18) 0.43395(15) 0.0673(8) Uani 0.60 1 d P D 3
Cl18 Cl 0.0907(2) 0.30884(14) 0.55417(17) 0.0683(8) Uani 0.60 1 d P D 3
C6S C 0.100(3) 0.3994(16) 0.4887(17) 0.130(11) Uani 0.40 1 d PU E 4
Cl19 Cl 0.1513(8) 0.3890(5) 0.4379(5) 0.161(4) Uani 0.40 1 d P E 4
Cl20 Cl 0.0501(7) 0.3248(5) 0.5055(7) 0.168(4) Uani 0.40 1 d P E 4
Cl21 Cl 0.1801(2) 0.45147(14) 0.56081(16) 0.0253(7) Uani 0.40 1 d P E 4
C9T C 0.8057(11) 0.5996(8) 0.1908(8) 0.051(4) Uani 0.697(5) 1 d P F 5
H9T1 H 0.7438 0.5961 0.1669 0.062 Uiso 0.697(5) 1 calc PR F 5
H9T2 H 0.8440 0.6301 0.1729 0.062 Uiso 0.697(5) 1 calc PR F 5
O3S O 0.8105(4) 0.5335(3) 0.1845(3) 0.0630(19) Uani 0.697(5) 1 d P F 5
C10T C 0.8714(15) 0.5272(10) 0.2423(10) 0.042(4) Uani 0.697(5) 1 d P F 5
H10A H 0.9211 0.5204 0.2355 0.051 Uiso 0.697(5) 1 calc PR F 5
H10B H 0.8426 0.4889 0.2592 0.051 Uiso 0.697(5) 1 calc PR F 5
C11T C 0.9063(6) 0.5979(5) 0.2920(6) 0.056(3) Uani 0.697(5) 1 d P F 5
H11A H 0.9128 0.5908 0.3366 0.067 Uiso 0.697(5) 1 calc PR F 5
H11B H 0.9645 0.6287 0.2949 0.067 Uiso 0.697(5) 1 calc PR F 5
C12T C 0.8388(6) 0.6253(5) 0.2643(5) 0.055(2) Uani 0.697(5) 1 d P F 5
H12C H 0.8646 0.6752 0.2761 0.066 Uiso 0.697(5) 1 calc PR F 5
H12D H 0.7904 0.6081 0.2791 0.066 Uiso 0.697(5) 1 calc PR F 5
C4S C 0.8941(15) 0.6016(12) 0.2534(11) 0.055(6) Uani 0.303(5) 1 d P F 6
Cl13 Cl 0.8662(13) 0.5123(9) 0.2506(10) 0.079(4) Uani 0.303(5) 1 d P F 6
Cl14 Cl 0.8300(6) 0.6165(7) 0.1801(5) 0.064(3) Uani 0.303(5) 1 d P F 6
Cl15 Cl 0.8845(4) 0.6371(3) 0.3205(3) 0.064(2) Uani 0.303(5) 1 d P F 6
O4S O 0.1570(5) 0.5084(3) 0.0779(4) 0.087(2) Uani 0.916(5) 1 d P G 7
C13T C 0.2445(6) 0.5008(3) 0.1329(3) 0.0414(15) Uani 0.916(5) 1 d P G 7
H13A H 0.2979 0.5214 0.1242 0.050 Uiso 0.916(5) 1 calc PR G 7
H13B H 0.2569 0.5214 0.1779 0.050 Uiso 0.916(5) 1 calc PR G 7
C14T C 0.2142(4) 0.4218(3) 0.1226(3) 0.0460(16) Uani 0.916(5) 1 d P G 7
H14A H 0.2512 0.4064 0.1058 0.055 Uiso 0.916(5) 1 calc PR G 7
H14B H 0.2194 0.4072 0.1645 0.055 Uiso 0.916(5) 1 calc PR G 7
C15T C 0.1180(6) 0.3933(4) 0.0728(4) 0.039(2) Uani 0.916(5) 1 d P G 7
H15C H 0.1033 0.3497 0.0451 0.047 Uiso 0.916(5) 1 calc PR G 7
H15D H 0.0771 0.3869 0.0947 0.047 Uiso 0.916(5) 1 calc PR G 7
C16T C 0.1135(3) 0.4450(2) 0.0340(2) 0.0228(10) Uani 0.916(5) 1 d P G 7
H16A H 0.1431 0.4432 0.0042 0.027 Uiso 0.916(5) 1 calc PR G 7
H16B H 0.0507 0.4375 0.0069 0.027 Uiso 0.916(5) 1 calc PR G 7
C10S C 0.1706(15) 0.4764(12) 0.1168(15) 0.003(8) Uiso 0.084(5) 1 d PD G 8
Cl30 Cl 0.2926(10) 0.5116(7) 0.1477(7) 0.019(4) Uiso 0.084(5) 1 d PD G 8
Cl31 Cl 0.1188(11) 0.5166(8) 0.0508(8) 0.030(4) Uiso 0.084(5) 1 d PD G 8
Cl32 Cl 0.1372(17) 0.3885(13) 0.0840(13) 0.031(6) Uiso 0.084(5) 1 d PD G 8
C3S C 0.2992(10) 0.0277(8) 0.6125(7) 0.042(3) Uani 0.52 1 d P H 3
Cl10 Cl 0.4096(4) 0.0629(3) 0.6734(3) 0.0490(14) Uani 0.52 1 d P H 3
Cl11 Cl 0.2250(2) 0.03704(15) 0.6454(2) 0.0733(11) Uani 0.52 1 d P H 3
Cl12 Cl 0.2914(3) 0.0712(2) 0.5481(2) 0.0730(11) Uani 0.52 1 d P H 3
O6S O 0.3950(9) 0.0566(7) 0.5969(7) 0.108(4) Uani 0.48 1 d PD I 4
C21T C 0.3953(14) 0.0607(19) 0.6609(9) 0.056(10) Uani 0.48 1 d PDU I 4
H21A H 0.4300 0.1073 0.6874 0.067 Uiso 0.48 1 calc PR I 4
H21B H 0.4208 0.0300 0.6845 0.067 Uiso 0.48 1 calc PR I 4
C22T C 0.2969(13) 0.0391(9) 0.6470(14) 0.090(8) Uani 0.48 1 d PD I 4
H22C H 0.2703 -0.0100 0.6446 0.109 Uiso 0.48 1 calc PR I 4
H22D H 0.2901 0.0634 0.6824 0.109 Uiso 0.48 1 calc PR I 4
C23T C 0.2538(15) 0.0552(13) 0.5851(12) 0.124(9) Uani 0.48 1 d P I 4
H23A H 0.2656 0.1039 0.5899 0.149 Uiso 0.48 1 calc PR I 4
H23B H 0.1888 0.0290 0.5651 0.149 Uiso 0.48 1 calc PR I 4
C24T C 0.3019(11) 0.0326(7) 0.5429(8) 0.057(4) Uani 0.48 1 d P I 4
H24C H 0.2761 -0.0167 0.5260 0.069 Uiso 0.48 1 calc PR I 4
H24D H 0.2996 0.0561 0.5061 0.069 Uiso 0.48 1 calc PR I 4
C7S C 0.183(3) 0.246(2) 0.9771(16) 0.068(12) Uiso 0.191(7) 1 d PD J 7
Cl22 Cl 0.1722(7) 0.2047(6) 0.8963(5) 0.063(4) Uani 0.191(7) 1 d PD J 7
Cl23 Cl 0.2736(11) 0.2258(11) 1.0346(6) 0.094(5) Uani 0.191(7) 1 d P J 7
Cl24 Cl 0.2283(9) 0.3273(6) 0.9802(7) 0.078(4) Uani 0.191(7) 1 d P J 7
O7S O 0.2534(15) 0.2037(9) 0.9884(14) 0.277(10) Uani 0.809(7) 1 d PU J 8
C25T C 0.3296(12) 0.2569(8) 1.0131(11) 0.156(8) Uani 0.809(7) 1 d PU J 8
H25A H 0.3568 0.2637 1.0616 0.188 Uiso 0.809(7) 1 calc PR J 8
H25B H 0.3713 0.2490 0.9964 0.188 Uiso 0.809(7) 1 calc PR J 8
C26T C 0.3159(12) 0.3109(7) 0.9963(10) 0.163(7) Uani 0.809(7) 1 d PU J 8
H26C H 0.3518 0.3309 0.9721 0.196 Uiso 0.809(7) 1 calc PR J 8
H26D H 0.3351 0.3447 1.0364 0.196 Uiso 0.809(7) 1 calc PR J 8
C27T C 0.2273(11) 0.2947(8) 0.9575(10) 0.122(6) Uani 0.809(7) 1 d PU J 8
H27A H 0.2199 0.3100 0.9157 0.147 Uiso 0.809(7) 1 calc PR J 8
H27B H 0.2012 0.3165 0.9804 0.147 Uiso 0.809(7) 1 calc PR J 8
C28T C 0.1824(11) 0.2194(9) 0.9443(11) 0.145(7) Uani 0.809(7) 1 d PU J 8
H28G H 0.1303 0.2055 0.9554 0.174 Uiso 0.809(7) 1 calc PR J 8
H28H H 0.1637 0.1984 0.8980 0.174 Uiso 0.809(7) 1 calc PR J 8
C8S C 0.295(4) 0.328(3) 0.5476(18) 0.12(2) Uani 0.253(9) 1 d PD K 5
Cl25 Cl 0.3052(6) 0.2557(5) 0.5246(5) 0.077(4) Uani 0.253(9) 1 d PD K 5
Cl26 Cl 0.2465(18) 0.3155(11) 0.5999(11) 0.201(10) Uani 0.253(9) 1 d PDU K 5
Cl27 Cl 0.3814(18) 0.3922(13) 0.5463(13) 0.150(9) Uani 0.253(9) 1 d PU K 5
O8S O 0.3141(7) 0.2944(8) 0.6035(6) 0.143(5) Uani 0.747(9) 1 d P K 6
C29T C 0.3434(9) 0.3589(7) 0.6331(5) 0.072(4) Uani 0.747(9) 1 d P K 6
H29G H 0.3944 0.3705 0.6765 0.087 Uiso 0.747(9) 1 calc PR K 6
H29H H 0.2955 0.3703 0.6384 0.087 Uiso 0.747(9) 1 calc PR K 6
C30T C 0.3734(12) 0.3951(9) 0.5785(15) 0.151(14) Uani 0.747(9) 1 d P K 6
H30G H 0.3651 0.4384 0.5763 0.182 Uiso 0.747(9) 1 calc PR K 6
H30H H 0.4361 0.4030 0.5879 0.182 Uiso 0.747(9) 1 calc PR K 6
C31T C 0.3072(11) 0.3405(15) 0.5140(8) 0.173(12) Uani 0.747(9) 1 d P K 6
H31A H 0.2516 0.3484 0.4928 0.207 Uiso 0.747(9) 1 calc PR K 6
H31B H 0.3344 0.3406 0.4824 0.207 Uiso 0.747(9) 1 calc PR K 6
C32T C 0.2906(15) 0.2802(7) 0.5352(9) 0.156(12) Uani 0.747(9) 1 d P K 6
H32J H 0.3261 0.2565 0.5260 0.187 Uiso 0.747(9) 1 calc PR K 6
H32K H 0.2268 0.2507 0.5115 0.187 Uiso 0.747(9) 1 calc PR K 6

loop_
_atom_site_aniso_label
_atom_site_aniso_U_11
_atom_site_aniso_U_22
_atom_site_aniso_U_33
_atom_site_aniso_U_23
_atom_site_aniso_U_13
_atom_site_aniso_U_12
C1A 0.018(2) 0.021(2) 0.0136(19) 0.0028(16) 0.0034(16) 0.0051(16)
C2A 0.0154(19) 0.024(2) 0.0143(19) 0.0035(16) 0.0036(16) 0.0050(16)
C3A 0.017(2) 0.0198(19) 0.0156(19) 0.0012(16) 0.0055(16) 0.0044(16)
C4A 0.020(2) 0.021(2) 0.0135(19) 0.0023(16) 0.0082(16) 0.0056(16)
C5A 0.023(2) 0.023(2) 0.017(2) 0.0087(17) 0.0097(17) 0.0091(17)
C6A 0.021(2) 0.021(2) 0.0133(18) 0.0062(16) 0.0049(16) 0.0075(16)
C7A 0.020(2) 0.024(2) 0.0124(18) 0.0051(16) 0.0046(16) 0.0086(17)
C8A 0.018(2) 0.025(2) 0.0171(19) 0.0055(17) 0.0067(16) 0.0097(17)
C9A 0.020(2) 0.021(2) 0.0115(18) 0.0036(15) 0.0057(16) 0.0088(16)
C10A 0.0140(19) 0.025(2) 0.0094(17) 0.0010(15) 0.0031(15) 0.0051(16)
C11A 0.0167(19) 0.026(2) 0.0121(18) 0.0050(16) 0.0065(16) 0.0079(16)
C12A 0.0137(19) 0.026(2) 0.0143(19) 0.0033(16) 0.0044(16) 0.0049(16)
C13A 0.0159(19) 0.023(2) 0.0131(18) 0.0051(16) 0.0058(16) 0.0057(16)
C14A 0.0155(19) 0.0194(19) 0.0119(18) 0.0024(15) 0.0042(15) 0.0036(15)
C15A 0.0165(19) 0.0194(19) 0.0145(19) -0.0007(15) 0.0043(16) 0.0041(16)
C16A 0.017(2) 0.0190(19) 0.0136(18) 0.0025(15) 0.0046(16) 0.0052(16)
C17A 0.019(2) 0.022(2) 0.0145(19) 0.0042(16) 0.0038(16) 0.0067(16)
C18A 0.016(2) 0.025(2) 0.017(2) 0.0041(17) 0.0019(16) 0.0077(17)
C19A 0.019(2) 0.022(2) 0.0129(18) 0.0045(16) 0.0055(16) 0.0079(16)
C20A 0.0149(19) 0.024(2) 0.0115(18) 0.0019(16) 0.0004(15) 0.0051(16)
C21A 0.0165(19) 0.0191(19) 0.0130(18) 0.0012(15) 0.0035(15) 0.0054(16)
C22A 0.022(2) 0.027(2) 0.016(2) 0.0045(17) 0.0071(17) 0.0054(17)
C23A 0.019(2) 0.031(2) 0.021(2) 0.0108(18) 0.0033(18) 0.0083(18)
C24A 0.016(2) 0.033(2) 0.032(2) 0.013(2) 0.0089(18) 0.0092(18)
C25A 0.020(2) 0.023(2) 0.024(2) 0.0078(17) 0.0096(18) 0.0056(17)
C26A 0.019(2) 0.023(2) 0.0156(19) 0.0086(16) 0.0043(16) 0.0061(16)
C27A 0.021(2) 0.060(3) 0.030(3) 0.025(2) 0.004(2) 0.016(2)
C28A 0.042(3) 0.106(5) 0.077(4) 0.074(4) 0.014(3) 0.031(3)
C29A 0.056(4) 0.098(5) 0.047(4) 0.037(4) 0.012(3) 0.053(4)
C30A 0.077(5) 0.105(6) 0.019(3) 0.011(3) 0.000(3) 0.044(4)
C31A 0.029(2) 0.045(3) 0.035(3) 0.019(2) 0.021(2) 0.015(2)
C32A 0.107(9) 0.057(7) 0.070(7) -0.004(5) 0.074(7) -0.009(6)
C33A 0.032(5) 0.082(8) 0.053(7) 0.029(6) 0.028(5) 0.013(6)
C34A 0.086(8) 0.087(8) 0.061(7) 0.053(6) 0.061(6) 0.057(7)
C32C 0.074(12) 0.072(12) 0.078(13) 0.045(10) 0.049(10) 0.016(9)
C33C 0.078(11) 0.115(14) 0.062(10) 0.020(10) 0.048(9) 0.017(10)
C34C 0.054(11) 0.090(13) 0.054(11) 0.021(10) 0.039(9) 0.039(10)
C35A 0.0164(19) 0.0184(19) 0.0153(19) 0.0049(16) 0.0042(16) 0.0016(15)
C36A 0.0157(19) 0.020(2) 0.019(2) 0.0050(16) 0.0032(16) 0.0048(16)
C37A 0.0161(19) 0.0185(19) 0.0160(19) 0.0019(16) 0.0020(16) 0.0010(16)
C38A 0.0131(19) 0.024(2) 0.0159(19) 0.0055(16) 0.0017(16) 0.0017(16)
C39A 0.018(2) 0.021(2) 0.018(2) 0.0059(16) 0.0062(16) 0.0041(16)
C40A 0.021(2) 0.019(2) 0.0143(19) 0.0029(16) 0.0047(16) 0.0050(16)
C41A 0.019(2) 0.029(2) 0.016(2) -0.0021(17) 0.0006(17) 0.0054(18)
C42A 0.042(3) 0.040(3) 0.025(2) -0.006(2) 0.003(2) 0.021(2)
C43A 0.066(4) 0.045(3) 0.023(2) 0.004(2) 0.018(3) 0.018(3)
C44A 0.029(3) 0.049(3) 0.043(3) -0.022(3) 0.006(2) 0.006(2)
C45A 0.022(2) 0.033(2) 0.024(2) 0.0053(19) 0.0084(18) 0.0111(19)
C46A 0.040(3) 0.036(3) 0.038(3) 0.010(2) 0.015(2) 0.019(2)
C47A 0.029(3) 0.046(3) 0.034(3) 0.000(2) 0.005(2) 0.023(2)
C48A 0.040(3) 0.047(3) 0.039(3) 0.015(2) 0.024(2) 0.020(2)
C1B 0.0116(18) 0.0152(18) 0.0184(19) 0.0060(15) 0.0033(15) 0.0018(15)
C2B 0.0113(18) 0.021(2) 0.0173(19) 0.0058(16) 0.0034(15) 0.0018(15)
C3B 0.0117(18) 0.0168(18) 0.0181(19) 0.0061(15) 0.0052(15) 0.0037(15)
C4B 0.0164(19) 0.0155(18) 0.0172(19) 0.0069(15) 0.0040(16) 0.0041(15)
C5B 0.0170(19) 0.0177(19) 0.0136(18) 0.0033(15) 0.0040(16) 0.0043(15)
C6B 0.0145(19) 0.0161(18) 0.0167(19) 0.0046(15) 0.0029(16) 0.0022(15)
C7B 0.0113(18) 0.0165(18) 0.0161(19) 0.0050(15) 0.0007(15) 0.0009(15)
C8B 0.0133(19) 0.0173(19) 0.0153(19) 0.0043(15) 0.0018(15) 0.0012(15)
C9B 0.0124(18) 0.0180(19) 0.0169(19) 0.0085(16) 0.0022(15) 0.0035(15)
C10B 0.0140(19) 0.0165(18) 0.0164(19) 0.0057(15) 0.0035(15) 0.0039(15)
C11B 0.0156(19) 0.0172(19) 0.019(2) 0.0050(16) 0.0038(16) 0.0055(15)
C12B 0.016(2) 0.023(2) 0.020(2) 0.0077(17) 0.0046(16) 0.0090(16)
C13B 0.0130(19) 0.0187(19) 0.021(2) 0.0040(16) 0.0032(16) 0.0040(15)
C14B 0.017(2) 0.0188(19) 0.0171(19) 0.0055(16) 0.0065(16) 0.0035(16)
C15B 0.017(2) 0.021(2) 0.0168(19) 0.0042(16) 0.0069(16) 0.0025(16)
C16B 0.0150(19) 0.0179(19) 0.0137(19) 0.0024(15) 0.0020(15) 0.0029(15)
C17B 0.0136(19) 0.0190(19) 0.0149(19) 0.0014(15) 0.0006(16) 0.0039(15)
C18B 0.0151(19) 0.0176(19) 0.0171(19) 0.0013(16) 0.0027(16) 0.0021(15)
C19B 0.0113(18) 0.0180(19) 0.0162(19) 0.0048(15) 0.0026(15) 0.0036(15)
C20B 0.0118(18) 0.0132(18) 0.0168(19) 0.0027(15) 0.0023(15) 0.0002(14)
C21B 0.0163(19) 0.026(2) 0.0142(19) 0.0054(16) 0.0032(16) 0.0104(16)
C22B 0.021(2) 0.029(2) 0.018(2) 0.0072(17) 0.0073(17) 0.0083(18)
C23B 0.017(2) 0.030(2) 0.025(2) 0.0052(18) 0.0063(18) 0.0093(18)
C24B 0.023(2) 0.035(2) 0.017(2) 0.0071(18) 0.0035(17) 0.0133(19)
C25B 0.031(2) 0.024(2) 0.018(2) 0.0064(17) 0.0093(18) 0.0152(18)
C26B 0.018(2) 0.020(2) 0.019(2) 0.0029(16) 0.0050(16) 0.0063(16)
C27B 0.018(2) 0.038(3) 0.024(2) 0.005(2) 0.0029(18) 0.0060(19)
C28B 0.021(2) 0.053(3) 0.033(3) 0.009(2) 0.002(2) 0.008(2)
C29B 0.022(2) 0.036(3) 0.046(3) 0.001(2) -0.004(2) 0.001(2)
C30B 0.020(2) 0.057(3) 0.038(3) 0.009(3) 0.009(2) 0.002(2)
C31B 0.032(2) 0.026(2) 0.026(2) 0.0108(19) 0.010(2) 0.0121(19)
C32B 0.050(3) 0.034(3) 0.022(2) 0.013(2) 0.010(2) 0.016(2)
C33B 0.050(3) 0.050(3) 0.052(3) 0.033(3) 0.035(3) 0.027(3)
C34B 0.042(3) 0.024(2) 0.032(3) 0.006(2) 0.008(2) 0.010(2)
C35B 0.0147(19) 0.0198(19) 0.0110(18) -0.0011(15) 0.0029(15) 0.0048(15)
C36B 0.0155(19) 0.022(2) 0.017(2) 0.0044(16) 0.0045(16) 0.0043(16)
C37B 0.018(2) 0.021(2) 0.021(2) 0.0011(17) 0.0060(17) 0.0003(16)
C38B 0.014(2) 0.030(2) 0.021(2) 0.0002(18) 0.0002(17) 0.0032(17)
C39B 0.021(2) 0.025(2) 0.016(2) 0.0028(17) 0.0022(17) 0.0084(17)
C40B 0.018(2) 0.020(2) 0.0152(19) 0.0017(16) 0.0046(16) 0.0022(16)
C41B 0.021(2) 0.032(2) 0.032(3) 0.007(2) 0.007(2) -0.0029(19)
C42B 0.058(4) 0.022(2) 0.046(3) -0.003(2) 0.030(3) -0.009(2)
C43B 0.034(3) 0.032(3) 0.053(3) 0.011(2) 0.026(3) 0.005(2)
C44B 0.026(3) 0.065(4) 0.071(4) 0.028(3) 0.002(3) -0.015(3)
C45B 0.028(2) 0.036(3) 0.029(2) 0.014(2) 0.004(2) 0.014(2)
C46B 0.053(4) 0.077(4) 0.082(5) 0.049(4) -0.007(3) 0.017(3)
C47B 0.104(6) 0.056(4) 0.071(5) 0.036(4) 0.047(4) 0.054(4)
C48B 0.065(4) 0.064(4) 0.043(3) 0.030(3) 0.020(3) 0.030(3)
C1P 0.0131(19) 0.025(2) 0.0125(18) 0.0065(16) 0.0012(15) 0.0054(16)
C2P 0.020(2) 0.026(2) 0.023(2) 0.0064(17) 0.0111(18) 0.0086(17)
C3P 0.015(2) 0.028(2) 0.027(2) 0.0070(18) 0.0114(18) 0.0027(17)
C4P 0.017(2) 0.023(2) 0.020(2) 0.0033(17) 0.0054(17) 0.0019(17)
C5P 0.0103(18) 0.023(2) 0.0128(18) 0.0050(16) 0.0004(15) 0.0042(15)
C6P 0.0116(18) 0.023(2) 0.0162(19) 0.0042(16) 0.0016(15) 0.0032(16)
C7P 0.024(2) 0.029(2) 0.0118(19) 0.0009(17) 0.0021(17) 0.0087(18)
C8P 0.032(2) 0.030(2) 0.014(2) 0.0090(18) 0.0032(18) 0.012(2)
C9P 0.025(2) 0.022(2) 0.021(2) 0.0068(17) 0.0050(18) 0.0093(17)
C10P 0.0111(18) 0.022(2) 0.0161(19) 0.0032(16) 0.0007(15) 0.0032(15)
C11P 0.0150(19) 0.025(2) 0.0133(18) 0.0055(16) 0.0037(16) 0.0061(16)
C12P 0.028(2) 0.025(2) 0.026(2) 0.0131(18) 0.0123(19) 0.0125(18)
C13P 0.033(3) 0.029(2) 0.032(2) 0.012(2) 0.016(2) 0.019(2)
C14P 0.023(2) 0.031(2) 0.021(2) 0.0084(18) 0.0118(18) 0.0112(18)
C15P 0.0155(19) 0.026(2) 0.019(2) 0.0071(17) 0.0069(16) 0.0078(17)
C16P 0.0151(19) 0.022(2) 0.0143(19) 0.0050(16) 0.0012(15) 0.0070(16)
C17P 0.019(2) 0.025(2) 0.021(2) 0.0053(17) 0.0055(17) 0.0012(17)
C18P 0.022(2) 0.025(2) 0.019(2) -0.0005(17) 0.0049(18) 0.0014(18)
C19P 0.021(2) 0.027(2) 0.015(2) 0.0014(17) 0.0051(17) 0.0051(17)
C20P 0.0144(19) 0.023(2) 0.0169(19) 0.0056(16) 0.0036(16) 0.0058(16)
N1A 0.0145(16) 0.0203(17) 0.0141(16) 0.0040(13) 0.0018(13) 0.0036(13)
N2A 0.0151(16) 0.0190(16) 0.0157(16) 0.0064(13) 0.0050(13) 0.0044(13)
N3A 0.0163(17) 0.0211(17) 0.0125(16) 0.0029(13) 0.0034(13) 0.0044(14)
N4A 0.0148(16) 0.0198(16) 0.0104(15) 0.0028(13) 0.0007(13) 0.0041(13)
N1B 0.0091(15) 0.0177(16) 0.0102(15) 0.0009(13) -0.0007(12) 0.0013(12)
N2B 0.0127(16) 0.0178(16) 0.0167(16) 0.0034(13) 0.0038(13) 0.0045(13)
N3B 0.0106(15) 0.0208(16) 0.0136(16) 0.0048(13) 0.0019(13) 0.0033(13)
N4B 0.0144(16) 0.0191(16) 0.0138(16) 0.0037(13) 0.0038(13) 0.0042(13)
N1P 0.0146(16) 0.0222(17) 0.0115(15) 0.0046(13) 0.0040(13) 0.0076(13)
N2P 0.0142(16) 0.0204(17) 0.0172(17) 0.0034(14) 0.0040(14) 0.0046(13)
N3P 0.0165(17) 0.0205(17) 0.0155(16) 0.0054(13) 0.0043(14) 0.0064(14)
N4P 0.0143(16) 0.0212(17) 0.0152(16) 0.0034(14) 0.0004(13) 0.0057(14)
Ni1 0.0131(2) 0.0183(3) 0.0131(2) 0.0044(2) 0.0021(2) 0.0038(2)
Ni2 0.0105(2) 0.0185(3) 0.0116(2) 0.00336(19) 0.00154(19) 0.00327(19)
C1S 0.066(4) 0.064(4) 0.047(4) 0.003(3) 0.020(3) 0.015(3)
Cl1 0.0780(12) 0.0667(11) 0.0501(9) 0.0017(8) 0.0252(9) -0.0018(9)
Cl2 0.0692(12) 0.0689(11) 0.0679(11) 0.0024(9) 0.0239(9) 0.0198(9)
Cl3 0.0719(14) 0.1195(18) 0.0780(14) -0.0144(13) 0.0023(11) 0.0449(13)
O1S 0.083(4) 0.069(3) 0.085(4) 0.015(3) 0.060(3) 0.015(3)
C1T 0.035(3) 0.043(3) 0.053(3) 0.010(3) 0.021(3) 0.006(2)
C2T 0.038(3) 0.043(3) 0.038(3) 0.008(2) 0.016(2) 0.007(2)
C3T 0.061(4) 0.043(3) 0.064(4) 0.004(3) 0.027(3) 0.014(3)
C4T 0.094(5) 0.039(3) 0.067(4) 0.012(3) 0.050(4) 0.002(3)
O2S 0.066(5) 0.062(4) 0.060(4) 0.034(3) 0.034(4) 0.032(3)
C5T 0.054(10) 0.081(16) 0.059(10) 0.030(10) 0.027(7) 0.034(9)
C6T 0.060(7) 0.058(7) 0.062(7) 0.028(6) 0.045(7) 0.031(6)
C7T 0.055(7) 0.066(10) 0.036(7) 0.016(6) 0.016(5) 0.029(6)
C8T 0.070(10) 0.068(9) 0.114(13) 0.063(9) -0.027(9) -0.015(7)
O2AS 0.125(16) 0.032(8) 0.046(9) 0.004(7) 0.032(10) 0.018(9)
C5AT 0.07(2) 0.08(3) 0.16(4) 0.03(3) -0.04(3) 0.005(18)
C6AT 0.11(4) 0.05(2) 0.07(3) 0.03(2) 0.06(3) 0.04(3)
C7AT 0.08(2) 0.025(14) 0.08(2) -0.033(14) 0.039(16) -0.016(11)
C8AT 0.21(5) 0.05(2) 0.07(3) 0.01(2) 0.08(3) 0.04(2)
O5S 0.106(5) 0.063(3) 0.134(6) 0.051(4) 0.055(4) 0.026(3)
C17T 0.059(5) 0.068(5) 0.113(7) 0.030(5) 0.017(5) 0.016(4)
C18T 0.090(7) 0.102(7) 0.143(10) 0.068(7) 0.008(7) 0.022(6)
C19T 0.268(17) 0.056(5) 0.076(7) 0.025(5) -0.042(8) 0.002(7)
C20T 0.098(7) 0.099(7) 0.086(6) 0.038(5) 0.029(5) 0.046(6)
C9S 0.151(17) 0.078(10) 0.048(8) 0.005(8) 0.063(11) 0.041(11)
Cl28 0.151(4) 0.292(6) 0.142(3) 0.013(4) 0.069(3) 0.017(4)
Cl29 0.177(7) 0.174(7) 0.114(5) -0.001(5) 0.078(5) 0.053(6)
C2S 0.110(7) 0.091(6) 0.085(6) 0.003(5) 0.040(6) 0.043(6)
Cl4 0.060(2) 0.073(2) 0.125(4) 0.009(2) 0.009(2) 0.0214(18)
Cl5 0.177(5) 0.063(2) 0.130(4) 0.029(3) 0.109(4) 0.046(3)
Cl6 0.109(4) 0.128(4) 0.088(3) 0.000(3) 0.048(3) 0.032(3)
Cl7 0.112(4) 0.069(3) 0.121(4) -0.004(3) 0.078(4) 0.008(3)
Cl8 0.150(7) 0.165(7) 0.109(5) 0.002(5) 0.036(5) 0.093(6)
Cl9 0.194(8) 0.110(5) 0.169(8) 0.028(5) 0.099(7) 0.017(5)
C5S 0.050(6) 0.023(5) 0.048(6) -0.001(4) 0.026(5) 0.004(4)
Cl16 0.174(9) 0.185(9) 0.234(11) 0.064(8) 0.070(8) 0.028(7)
Cl17 0.082(2) 0.073(2) 0.0553(17) 0.0022(15) 0.0262(16) 0.0451(18)
Cl18 0.078(2) 0.0346(13) 0.076(2) 0.0116(13) 0.0258(17) 0.0093(13)
C6S 0.16(2) 0.088(18) 0.11(2) 0.001(16) 0.065(18) 0.007(16)
Cl19 0.178(10) 0.116(6) 0.158(8) -0.016(6) 0.065(8) 0.031(6)
Cl20 0.141(8) 0.093(6) 0.237(13) -0.014(7) 0.068(8) 0.025(6)
Cl21 0.0258(17) 0.0087(12) 0.0265(16) -0.0045(11) 0.0079(13) -0.0064(12)
C9T 0.042(8) 0.059(8) 0.046(8) 0.004(5) 0.012(5) 0.019(6)
O3S 0.061(4) 0.073(4) 0.044(4) -0.005(3) 0.003(3) 0.039(4)
C10T 0.039(7) 0.057(11) 0.039(6) 0.017(7) 0.026(5) 0.015(8)
C11T 0.042(5) 0.068(6) 0.049(6) 0.014(5) 0.022(5) 0.009(4)
C12T 0.049(5) 0.048(5) 0.057(7) 0.001(4) 0.022(5) 0.008(4)
C4S 0.058(14) 0.066(14) 0.025(10) 0.024(10) 0.014(10) 0.007(11)
Cl13 0.071(5) 0.065(6) 0.107(9) 0.045(5) 0.053(6) 0.011(4)
Cl14 0.036(4) 0.108(8) 0.044(4) 0.011(4) 0.011(3) 0.032(4)
Cl15 0.071(4) 0.083(4) 0.045(3) 0.017(3) 0.036(3) 0.025(3)
O4S 0.091(5) 0.068(4) 0.084(5) -0.006(4) 0.047(4) 0.001(4)
C13T 0.060(5) 0.036(3) 0.018(3) 0.005(2) 0.014(3) 0.009(3)
C14T 0.053(4) 0.058(4) 0.028(3) 0.008(3) 0.014(3) 0.026(3)
C15T 0.036(5) 0.032(4) 0.026(4) -0.003(3) -0.007(3) 0.009(3)
C16T 0.027(2) 0.021(2) 0.010(2) 0.0027(17) -0.0013(18) 0.0070(19)
C3S 0.030(6) 0.047(8) 0.048(8) 0.011(6) 0.016(6) 0.013(5)
Cl10 0.0345(17) 0.030(2) 0.066(2) 0.0184(19) 0.0057(18) 0.0086(15)
Cl11 0.055(2) 0.0416(16) 0.132(3) -0.0052(18) 0.062(2) 0.0083(14)
Cl12 0.054(2) 0.075(3) 0.056(2) 0.026(2) 0.0041(17) 0.0052(19)
O6S 0.085(9) 0.093(9) 0.111(11) 0.031(8) 0.033(8) 0.001(7)
C21T 0.056(11) 0.052(11) 0.057(10) 0.017(5) 0.021(6) 0.019(6)
C22T 0.075(13) 0.035(9) 0.15(2) 0.049(14) 0.029(16) 0.026(8)
C23T 0.077(14) 0.13(2) 0.118(19) 0.009(16) -0.023(14) 0.065(15)
C24T 0.082(11) 0.030(7) 0.069(10) 0.028(7) 0.042(9) 0.019(7)
Cl22 0.077(7) 0.091(7) 0.038(5) 0.009(5) 0.018(5) 0.059(6)
Cl23 0.075(9) 0.150(15) 0.057(7) 0.048(8) 0.010(6) 0.057(9)
Cl24 0.082(8) 0.052(7) 0.094(9) -0.001(6) 0.050(7) 0.006(6)
O7S 0.223(17) 0.151(13) 0.35(2) 0.066(16) 0.026(16) 0.056(12)
C25T 0.112(12) 0.093(10) 0.182(15) 0.006(10) -0.023(11) 0.040(9)
C26T 0.148(14) 0.083(9) 0.201(16) 0.015(9) -0.003(12) 0.065(10)
C27T 0.116(12) 0.087(11) 0.149(15) 0.052(10) 0.033(11) 0.041(9)
C28T 0.125(12) 0.140(13) 0.146(16) 0.010(12) -0.003(11) 0.094(11)
C8S 0.23(6) 0.20(5) 0.10(3) 0.12(4) 0.14(4) 0.18(5)
Cl25 0.050(4) 0.051(6) 0.075(6) 0.005(5) -0.024(4) 0.011(4)
Cl26 0.224(13) 0.185(12) 0.199(12) 0.068(9) 0.103(9) 0.062(8)
Cl27 0.137(11) 0.160(12) 0.147(11) 0.020(8) 0.071(8) 0.039(7)
O8S 0.100(7) 0.221(14) 0.142(10) 0.134(10) 0.057(7) 0.079(9)
C29T 0.102(9) 0.080(7) 0.058(6) 0.028(6) 0.020(6) 0.077(7)
C30T 0.055(8) 0.066(9) 0.25(3) -0.060(16) -0.001(14) 0.020(7)
C31T 0.063(9) 0.35(4) 0.061(9) -0.023(15) 0.009(7) 0.056(15)
C32T 0.20(2) 0.043(8) 0.100(13) -0.013(8) -0.079(12) 0.060(10)

loop_
_atom_type_symbol
_atom_type_description
_atom_type_scat_dispersion_real
_atom_type_scat_dispersion_imag
_atom_type_scat_source
C C 0.0033 0.0016 'International Tables Vol C Tables 4.2.6.8 and 6.1.1.4'
H H 0.0000 0.0000 'International Tables Vol C Tables 4.2.6.8 and 6.1.1.4'
N N 0.0061 0.0033 'International Tables Vol C Tables 4.2.6.8 and 6.1.1.4'
O O 0.0106 0.0060 'International Tables Vol C Tables 4.2.6.8 and 6.1.1.4'
Cl Cl 0.1484 0.1585 'International Tables Vol C Tables 4.2.6.8 and 6.1.1.4'
Ni Ni 0.3393 1.1124 'International Tables Vol C Tables 4.2.6.8 and 6.1.1.4'

loop_
_geom_angle_atom_site_label_1
_geom_angle_atom_site_label_2
_geom_angle_atom_site_label_3
_geom_angle
_geom_angle_site_symmetry_1
_geom_angle_site_symmetry_3
N1A C1A C20A 125.1(4) . .
N1A C1A C2A 110.0(3) . .
C20A C1A C2A 124.3(4) . .
C3A C2A C1A 107.6(4) . .
C3A C2A H2A 126.2 . .
C1A C2A H2A 126.2 . .
C2A C3A C4A 106.8(3) . .
C2A C3A C20P 125.4(4) . .
C4A C3A C20P 127.7(3) . .
N1A C4A C5A 123.9(4) . .
N1A C4A C3A 109.8(3) . .
C5A C4A C3A 125.4(4) . .
C6A C5A C4A 122.6(4) . .
C6A C5A H5A 118.7 . .
C4A C5A H5A 118.7 . .
C5A C6A N2A 125.0(3) . .
C5A C6A C7A 124.4(4) . .
N2A C6A C7A 109.0(3) . .
C8A C7A C6A 106.5(3) . .
C8A C7A C15P 125.7(4) . .
C6A C7A C15P 127.8(4) . .
C7A C8A C9A 107.7(4) . .
C7A C8A H8A 126.2 . .
C9A C8A H8A 126.1 . .
N2A C9A C10A 124.1(3) . .
N2A C9A C8A 109.5(3) . .
C10A C9A C8A 126.0(4) . .
C11A C10A C9A 120.5(4) . .
C11A C10A C21A 118.0(3) . .
C9A C10A C21A 121.5(3) . .
N3A C11A C10A 125.6(4) . .
N3A C11A C12A 109.1(3) . .
C10A C11A C12A 124.6(4) . .
C13A C12A C11A 108.6(4) . .
C13A C12A H12A 125.7 . .
C11A C12A H12A 125.7 . .
C12A C13A C14A 105.8(4) . .
C12A C13A C1P 126.9(4) . .
C14A C13A C1P 127.3(4) . .
N3A C14A C15A 124.2(3) . .
N3A C14A C13A 110.0(3) . .
C15A C14A C13A 124.7(4) . .
C14A C15A C16A 122.1(4) . .
C14A C15A H15A 118.9 . .
C16A C15A H15A 118.9 . .
N4A C16A C15A 124.6(4) . .
N4A C16A C17A 110.2(3) . .
C15A C16A C17A 124.1(4) . .
C18A C17A C16A 106.4(4) . .
C18A C17A C6P 125.3(4) . .
C16A C17A C6P 128.3(4) . .
C17A C18A C19A 107.3(3) . .
C17A C18A H18A 126.3 . .
C19A C18A H18A 126.3 . .
N4A C19A C20A 125.3(3) . .
N4A C19A C18A 109.8(3) . .
C20A C19A C18A 124.6(4) . .
C19A C20A C1A 120.6(4) . .
C19A C20A C35A 120.5(3) . .
C1A C20A C35A 118.4(3) . .
C22A C21A C26A 118.9(4) . .
C22A C21A C10A 121.9(4) . .
C26A C21A C10A 119.2(3) . .
C23A C22A C21A 120.7(4) . .
C23A C22A H22A 119.6 . .
C21A C22A H22A 119.6 . .
C22A C23A C24A 118.7(4) . .
C22A C23A C27A 119.5(4) . .
C24A C23A C27A 121.8(4) . .
C23A C24A C25A 121.8(4) . .
C23A C24A H24A 119.1 . .
C25A C24A H24A 119.1 . .
C26A C25A C24A 117.5(4) . .
C26A C25A C31A 121.0(4) . .
C24A C25A C31A 121.5(4) . .
C25A C26A C21A 122.3(4) . .
C25A C26A H26A 118.9 . .
C21A C26A H26A 118.9 . .
C30A C27A C29A 108.8(5) . .
C30A C27A C23A 109.2(4) . .
C29A C27A C23A 111.9(4) . .
C30A C27A C28A 111.5(6) . .
C29A C27A C28A 106.2(5) . .
C23A C27A C28A 109.2(4) . .
C27A C28A H28A 109.5 . .
C27A C28A H28B 109.5 . .
H28A C28A H28B 109.5 . .
C27A C28A H28C 109.5 . .
H28A C28A H28C 109.5 . .
H28B C28A H28C 109.5 . .
C27A C29A H29A 109.5 . .
C27A C29A H29B 109.5 . .
H29A C29A H29B 109.5 . .
C27A C29A H29C 109.5 . .
H29A C29A H29C 109.5 . .
H29B C29A H29C 109.5 . .
C27A C30A H30A 109.5 . .
C27A C30A H30B 109.5 . .
H30A C30A H30B 109.5 . .
C27A C30A H30C 109.5 . .
H30A C30A H30C 109.5 . .
H30B C30A H30C 109.5 . .
C34C C31A C34A 126.6(12) . .
C34C C31A C33C 113.1(15) . .
C34A C31A C33C 68.6(14) . .
C34C C31A C33A 29.1(10) . .
C34A C31A C33A 109.2(8) . .
C33C C31A C33A 133.4(11) . .
C34C C31A C25A 114.6(10) . .
C34A C31A C25A 113.2(5) . .
C33C C31A C25A 110.8(9) . .
C33A C31A C25A 112.0(6) . .
C34C C31A C32A 79.2(12) . .
C34A C31A C32A 108.5(9) . .
C33C C31A C32A 42.0(12) . .
C33A C31A C32A 107.4(8) . .
C25A C31A C32A 106.3(5) . .
C34C C31A C32C 113.4(15) . .
C34A C31A C32C 32.7(9) . .
C33C C31A C32C 101.3(16) . .
C33A C31A C32C 86.8(11) . .
C25A C31A C32C 102.3(10) . .
C32A C31A C32C 139.8(12) . .
C31A C32A H32A 109.5 . .
C31A C32A H32B 109.5 . .
H32A C32A H32B 109.5 . .
C31A C32A H32C 109.5 . .
H32A C32A H32C 109.5 . .
H32B C32A H32C 109.5 . .
C31A C33A H33A 109.5 . .
C31A C33A H33B 109.5 . .
H33A C33A H33B 109.5 . .
C31A C33A H33C 109.5 . .
H33A C33A H33C 109.5 . .
H33B C33A H33C 109.5 . .
C31A C34A H34A 109.5 . .
C31A C34A H34B 109.5 . .
H34A C34A H34B 109.5 . .
C31A C34A H34C 109.5 . .
H34A C34A H34C 109.5 . .
H34B C34A H34C 109.5 . .
C31A C32C H32D 109.5 . .
C31A C32C H32E 109.5 . .
H32D C32C H32E 109.5 . .
C31A C32C H32F 109.5 . .
H32D C32C H32F 109.5 . .
H32E C32C H32F 109.5 . .
C31A C33C H33D 109.5 . .
C31A C33C H33E 109.5 . .
H33D C33C H33E 109.5 . .
C31A C33C H33F 109.5 . .
H33D C33C H33F 109.5 . .
H33E C33C H33F 109.5 . .
C31A C34C H34D 109.5 . .
C31A C34C H34E 109.5 . .
H34D C34C H34E 109.5 . .
C31A C34C H34F 109.5 . .
H34D C34C H34F 109.5 . .
H34E C34C H34F 109.5 . .
C40A C35A C36A 120.0(4) . .
C40A C35A C20A 120.7(4) . .
C36A C35A C20A 119.3(4) . .
C37A C36A C35A 121.0(4) . .
C37A C36A H36A 119.5 . .
C35A C36A H36A 119.5 . .
C36A C37A C38A 117.3(4) . .
C36A C37A C41A 120.9(4) . .
C38A C37A C41A 121.7(3) . .
C39A C38A C37A 122.5(4) . .
C39A C38A H38A 118.7 . .
C37A C38A H38A 118.7 . .
C38A C39A C40A 118.4(4) . .
C38A C39A C45A 123.5(4) . .
C40A C39A C45A 118.0(4) . .
C35A C40A C39A 120.8(4) . .
C35A C40A H40A 119.6 . .
C39A C40A H40A 119.6 . .
C42A C41A C44A 107.5(4) . .
C42A C41A C37A 112.3(3) . .
C44A C41A C37A 111.2(4) . .
C42A C41A C43A 108.7(4) . .
C44A C41A C43A 108.7(4) . .
C37A C41A C43A 108.5(4) . .
C41A C42A H42A 109.5 . .
C41A C42A H42B 109.5 . .
H42A C42A H42B 109.5 . .
C41A C42A H42C 109.5 . .
H42A C42A H42C 109.5 . .
H42B C42A H42C 109.5 . .
C41A C43A H43A 109.5 . .
C41A C43A H43B 109.5 . .
H43A C43A H43B 109.5 . .
C41A C43A H43C 109.5 . .
H43A C43A H43C 109.5 . .
H43B C43A H43C 109.5 . .
C41A C44A H44A 109.5 . .
C41A C44A H44B 109.5 . .
H44A C44A H44B 109.5 . .
C41A C44A H44C 109.5 . .
H44A C44A H44C 109.5 . .
H44B C44A H44C 109.5 . .
C47A C45A C46A 108.9(4) . .
C47A C45A C48A 108.2(4) . .
C46A C45A C48A 108.8(4) . .
C47A C45A C39A 112.2(4) . .
C46A C45A C39A 109.1(4) . .
C48A C45A C39A 109.6(4) . .
C45A C46A H46A 109.5 . .
C45A C46A H46B 109.5 . .
H46A C46A H46B 109.5 . .
C45A C46A H46C 109.5 . .
H46A C46A H46C 109.5 . .
H46B C46A H46C 109.5 . .
C45A C47A H47A 109.5 . .
C45A C47A H47B 109.5 . .
H47A C47A H47B 109.5 . .
C45A C47A H47C 109.5 . .
H47A C47A H47C 109.5 . .
H47B C47A H47C 109.5 . .
C45A C48A H48A 109.5 . .
C45A C48A H48B 109.5 . .
H48A C48A H48B 109.5 . .
C45A C48A H48C 109.5 . .
H48A C48A H48C 109.5 . .
H48B C48A H48C 109.5 . .
N1B C1B C20B 124.7(4) . .
N1B C1B C2B 110.7(3) . .
C20B C1B C2B 124.1(3) . .
C3B C2B C1B 107.6(3) . .
C3B C2B H2B 126.2 . .
C1B C2B H2B 126.2 . .
C2B C3B C4B 105.6(3) . .
C2B C3B C5P 126.1(3) . 2_766
C4B C3B C5P 128.3(3) . 2_766
N1B C4B C5B 124.8(4) . .
N1B C4B C3B 110.5(3) . .
C5B C4B C3B 123.9(4) . .
C6B C5B C4B 122.1(4) . .
C6B C5B H5B 118.9 . .
C4B C5B H5B 118.9 . .
C5B C6B N2B 124.4(4) . .
C5B C6B C7B 124.4(4) . .
N2B C6B C7B 110.3(3) . .
C8B C7B C6B 105.8(4) . .
C8B C7B C10P 126.1(3) . 2_766
C6B C7B C10P 128.0(4) . 2_766
C7B C8B C9B 108.0(3) . .
C7B C8B H8B 126.0 . .
C9B C8B H8B 126.0 . .
N2B C9B C10B 125.1(3) . .
N2B C9B C8B 110.3(3) . .
C10B C9B C8B 124.0(3) . .
C11B C10B C9B 121.7(3) . .
C11B C10B C21B 123.3(4) . .
C9B C10B C21B 114.3(3) . .
N3B C11B C10B 123.7(4) . .
N3B C11B C12B 110.2(3) . .
C10B C11B C12B 125.5(4) . .
C13B C12B C11B 108.0(3) . .
C13B C12B H12B 126.0 . .
C11B C12B H12B 126.0 . .
C12B C13B C14B 105.8(4) . .
C12B C13B C11P 125.4(4) . .
C14B C13B C11P 128.8(4) . .
N3B C14B C15B 124.1(4) . .
N3B C14B C13B 111.0(3) . .
C15B C14B C13B 124.2(4) . .
C16B C15B C14B 122.1(4) . .
C16B C15B H15B 118.9 . .
C14B C15B H15B 118.9 . .
N4B C16B C15B 125.2(3) . .
N4B C16B C17B 109.5(3) . .
C15B C16B C17B 124.5(4) . .
C18B C17B C16B 106.5(4) . .
C18B C17B C16P 125.2(4) . .
C16B C17B C16P 128.2(4) . .
C17B C18B C19B 107.6(3) . .
C17B C18B H18B 126.2 . .
C19B C18B H18B 126.2 . .
N4B C19B C20B 125.0(4) . .
N4B C19B C18B 110.6(3) . .
C20B C19B C18B 124.2(3) . .
C1B C20B C19B 121.4(3) . .
C1B C20B C35B 119.2(3) . .
C19B C20B C35B 119.0(3) . .
C22B C21B C26B 119.6(4) . .
C22B C21B C10B 120.0(4) . .
C26B C21B C10B 119.1(3) . .
C23B C22B C21B 120.8(4) . .
C23B C22B H22B 119.6 . .
C21B C22B H22B 119.6 . .
C22B C23B C24B 118.0(4) . .
C22B C23B C27B 119.4(4) . .
C24B C23B C27B 122.5(4) . .
C25B C24B C23B 123.2(4) . .
C25B C24B H24B 118.4 . .
C23B C24B H24B 118.4 . .
C24B C25B C26B 117.4(4) . .
C24B C25B C31B 122.6(4) . .
C26B C25B C31B 120.0(4) . .
C21B C26B C25B 121.1(4) . .
C21B C26B H26B 119.5 . .
C25B C26B H26B 119.5 . .
C30B C27B C28B 109.1(4) . .
C30B C27B C23B 109.3(4) . .
C28B C27B C23B 112.2(4) . .
C30B C27B C29B 109.7(4) . .
C28B C27B C29B 107.1(4) . .
C23B C27B C29B 109.4(4) . .
C27B C28B H28D 109.5 . .
C27B C28B H28E 109.5 . .
H28D C28B H28E 109.5 . .
C27B C28B H28F 109.5 . .
H28D C28B H28F 109.5 . .
H28E C28B H28F 109.5 . .
C27B C29B H29D 109.5 . .
C27B C29B H29E 109.5 . .
H29D C29B H29E 109.5 . .
C27B C29B H29F 109.5 . .
H29D C29B H29F 109.5 . .
H29E C29B H29F 109.5 . .
C27B C30B H30D 109.5 . .
C27B C30B H30E 109.5 . .
H30D C30B H30E 109.5 . .
C27B C30B H30F 109.5 . .
H30D C30B H30F 109.5 . .
H30E C30B H30F 109.5 . .
C33B C31B C32B 108.3(4) . .
C33B C31B C25B 110.5(4) . .
C32B C31B C25B 112.3(4) . .
C33B C31B C34B 109.1(4) . .
C32B C31B C34B 108.4(4) . .
C25B C31B C34B 108.2(4) . .
C31B C32B H32G 109.5 . .
C31B C32B H32H 109.5 . .
H32G C32B H32H 109.5 . .
C31B C32B H32I 109.5 . .
H32G C32B H32I 109.5 . .
H32H C32B H32I 109.5 . .
C31B C33B H33G 109.5 . .
C31B C33B H33H 109.5 . .
H33G C33B H33H 109.5 . .
C31B C33B H33I 109.5 . .
H33G C33B H33I 109.5 . .
H33H C33B H33I 109.5 . .
C31B C34B H34G 109.5 . .
C31B C34B H34H 109.5 . .
H34G C34B H34H 109.5 . .
C31B C34B H34I 109.5 . .
H34G C34B H34I 109.5 . .
H34H C34B H34I 109.5 . .
C36B C35B C40B 120.0(4) . .
C36B C35B C20B 120.5(3) . .
C40B C35B C20B 119.4(3) . .
C35B C36B C37B 121.5(4) . .
C35B C36B H36B 119.3 . .
C37B C36B H36B 119.3 . .
C36B C37B C38B 117.9(4) . .
C36B C37B C41B 119.8(4) . .
C38B C37B C41B 122.4(4) . .
C37B C38B C39B 122.9(4) . .
C37B C38B H38B 118.5 . .
C39B C38B H38B 118.5 . .
C38B C39B C40B 117.6(4) . .
C38B C39B C45B 122.8(4) . .
C40B C39B C45B 119.6(4) . .
C35B C40B C39B 120.1(4) . .
C35B C40B H40B 119.9 . .
C39B C40B H40B 119.9 . .
C44B C41B C43B 107.5(5) . .
C44B C41B C37B 111.9(4) . .
C43B C41B C37B 109.9(4) . .
C44B C41B C42B 110.4(5) . .
C43B C41B C42B 108.9(4) . .
C37B C41B C42B 108.1(4) . .
C41B C42B H42D 109.5 . .
C41B C42B H42E 109.5 . .
H42D C42B H42E 109.5 . .
C41B C42B H42F 109.5 . .
H42D C42B H42F 109.5 . .
H42E C42B H42F 109.5 . .
C41B C43B H43D 109.5 . .
C41B C43B H43E 109.5 . .
H43D C43B H43E 109.5 . .
C41B C43B H43F 109.5 . .
H43D C43B H43F 109.5 . .
H43E C43B H43F 109.5 . .
C41B C44B H44D 109.5 . .
C41B C44B H44E 109.5 . .
H44D C44B H44E 109.5 . .
C41B C44B H44F 109.5 . .
H44D C44B H44F 109.5 . .
H44E C44B H44F 109.5 . .
C47B C45B C48B 112.8(5) . .
C47B C45B C39B 108.8(4) . .
C48B C45B C39B 109.5(4) . .
C47B C45B C46B 107.9(6) . .
C48B C45B C46B 107.0(5) . .
C39B C45B C46B 110.7(4) . .
C45B C46B H46D 109.5 . .
C45B C46B H46E 109.5 . .
H46D C46B H46E 109.5 . .
C45B C46B H46F 109.5 . .
H46D C46B H46F 109.5 . .
H46E C46B H46F 109.5 . .
C45B C47B H47D 109.5 . .
C45B C47B H47E 109.5 . .
H47D C47B H47E 109.5 . .
C45B C47B H47F 109.5 . .
H47D C47B H47F 109.5 . .
H47E C47B H47F 109.5 . .
C45B C48B H48D 109.5 . .
C45B C48B H48E 109.5 . .
H48D C48B H48E 109.5 . .
C45B C48B H48F 109.5 . .
H48D C48B H48F 109.5 . .
H48E C48B H48F 109.5 . .
N1P C1P C2P 122.3(4) . .
N1P C1P C13A 117.7(3) . .
C2P C1P C13A 119.7(4) . .
C3P C2P C1P 119.0(4) . .
C3P C2P H2P 120.5 . .
C1P C2P H2P 120.5 . .
C4P C3P C2P 119.0(4) . .
C4P C3P H3P 120.5 . .
C2P C3P H3P 120.5 . .
C3P C4P C5P 119.0(4) . .
C3P C4P H4P 120.5 . .
C5P C4P H4P 120.5 . .
N1P C5P C4P 122.3(4) . .
N1P C5P C3B 117.6(3) . 2_766
C4P C5P C3B 119.7(4) . 2_766
N2P C6P C7P 123.6(4) . .
N2P C6P C17A 116.7(3) . .
C7P C6P C17A 119.4(4) . .
C8P C7P C6P 118.1(4) . .
C8P C7P H7P 120.9 . .
C6P C7P H7P 120.9 . .
C7P C8P C9P 119.4(4) . .
C7P C8P H8P 120.3 . .
C9P C8P H8P 120.3 . .
C8P C9P C10P 118.8(4) . .
C8P C9P H9P 120.6 . .
C10P C9P H9P 120.6 . .
N2P C10P C9P 122.4(4) . .
N2P C10P C7B 116.9(3) . 2_766
C9P C10P C7B 120.3(4) . 2_766
N3P C11P C12P 122.9(4) . .
N3P C11P C13B 117.2(4) . .
C12P C11P C13B 119.7(4) . .
C11P C12P C13P 118.9(4) . .
C11P C12P H12P 120.6 . .
C13P C12P H12P 120.6 . .
C14P C13P C12P 118.7(4) . .
C14P C13P H13P 120.6 . .
C12P C13P H13P 120.6 . .
C13P C14P C15P 119.4(4) . .
C13P C14P H14P 120.3 . .
C15P C14P H14P 120.3 . .
N3P C15P C14P 122.6(4) . .
N3P C15P C7A 116.9(4) . .
C14P C15P C7A 120.3(4) . .
N4P C16P C17P 122.8(4) . .
N4P C16P C17B 115.8(3) . .
C17P C16P C17B 121.1(4) . .
C18P C17P C16P 118.9(4) . .
C18P C17P H17P 120.6 . .
C16P C17P H17P 120.6 . .
C19P C18P C17P 119.0(4) . .
C19P C18P H18P 120.5 . .
C17P C18P H18P 120.5 . .
C18P C19P C20P 118.7(4) . .
C18P C19P H19P 120.7 . .
C20P C19P H19P 120.7 . .
N4P C20P C19P 123.3(4) . .
N4P C20P C3A 115.2(3) . .
C19P C20P C3A 121.2(4) . .
C1A N1A C4A 105.6(3) . .
C1A N1A Ni1 127.4(3) . .
C4A N1A Ni1 127.0(3) . .
C9A N2A C6A 106.9(3) . .
C9A N2A Ni1 127.3(3) . .
C6A N2A Ni1 125.7(3) . .
C14A N3A C11A 106.3(3) . .
C14A N3A Ni1 127.5(3) . .
C11A N3A Ni1 126.0(3) . .
C16A N4A C19A 106.1(3) . .
C16A N4A Ni1 126.9(3) . .
C19A N4A Ni1 127.0(3) . .
C4B N1B C1B 105.5(3) . .
C4B N1B Ni2 127.1(2) . .
C1B N1B Ni2 127.4(3) . .
C9B N2B C6B 105.4(3) . .
C9B N2B Ni2 127.2(3) . .
C6B N2B Ni2 127.4(3) . .
C11B N3B C14B 104.8(3) . .
C11B N3B Ni2 127.9(3) . .
C14B N3B Ni2 127.3(3) . .
C19B N4B C16B 105.7(3) . .
C19B N4B Ni2 127.3(3) . .
C16B N4B Ni2 126.9(3) . .
C1P N1P C5P 118.3(3) . .
C6P N2P C10P 117.5(3) . .
C11P N3P C15P 117.5(3) . .
C16P N4P C20P 117.3(3) . .
N1A Ni1 N3A 178.02(15) . .
N1A Ni1 N4A 90.00(14) . .
N3A Ni1 N4A 90.20(14) . .
N1A Ni1 N2A 90.50(14) . .
N3A Ni1 N2A 89.32(14) . .
N4A Ni1 N2A 179.32(14) . .
N2B Ni2 N4B 179.74(14) . .
N2B Ni2 N3B 89.86(14) . .
N4B Ni2 N3B 90.38(14) . .
N2B Ni2 N1B 89.84(13) . .
N4B Ni2 N1B 89.91(13) . .
N3B Ni2 N1B 178.91(13) . .
Cl2 C1S Cl1 112.5(4) . .
Cl2 C1S Cl3 109.4(4) . .
Cl1 C1S Cl3 108.2(4) . .
C4T O1S C1T 108.4(5) . .
O1S C1T C2T 107.5(5) . .
O1S C1T H1T1 110.2 . .
C2T C1T H1T1 110.2 . .
O1S C1T H1T2 110.2 . .
C2T C1T H1T2 110.2 . .
H1T1 C1T H1T2 108.5 . .
C1T C2T C3T 104.1(5) . .
C1T C2T H2T1 110.9 . .
C3T C2T H2T1 110.9 . .
C1T C2T H2T2 110.9 . .
C3T C2T H2T2 110.9 . .
H2T1 C2T H2T2 109.0 . .
C4T C3T C2T 102.7(5) . .
C4T C3T H3T1 111.2 . .
C2T C3T H3T1 111.2 . .
C4T C3T H3T2 111.2 . .
C2T C3T H3T2 111.2 . .
H3T1 C3T H3T2 109.1 . .
O1S C4T C3T 109.4(5) . .
O1S C4T H4T1 109.8 . .
C3T C4T H4T1 109.8 . .
O1S C4T H4T2 109.8 . .
C3T C4T H4T2 109.8 . .
H4T1 C4T H4T2 108.2 . .
C5T O2S C8T 102.8(12) . .
O2S C5T C6T 106.6(15) . .
O2S C5T H5T1 110.4 . .
C6T C5T H5T1 110.4 . .
O2S C5T H5T2 110.4 . .
C6T C5T H5T2 110.4 . .
H5T1 C5T H5T2 108.6 . .
C7T C6T C5T 106.5(11) . .
C7T C6T H6T1 110.4 . .
C5T C6T H6T1 110.4 . .
C7T C6T H6T2 110.4 . .
C5T C6T H6T2 110.4 . .
H6T1 C6T H6T2 108.6 . .
C6T C7T C8T 102.4(11) . .
C6T C7T H7T1 111.3 . .
C8T C7T H7T1 111.3 . .
C6T C7T H7T2 111.3 . .
C8T C7T H7T2 111.3 . .
H7T1 C7T H7T2 109.2 . .
O2S C8T C7T 106.6(11) . .
O2S C8T H8T1 110.4 . .
C7T C8T H8T1 110.4 . .
O2S C8T H8T2 110.4 . .
C7T C8T H8T2 110.4 . .
H8T1 C8T H8T2 108.6 . .
C5AT O2AS C8AT 112(3) . .
O2AS C5AT C6AT 110(3) . .
O2AS C5AT H5A1 109.6 . .
C6AT C5AT H5A1 109.6 . .
O2AS C5AT H5A2 109.6 . .
C6AT C5AT H5A2 109.6 . .
H5A1 C5AT H5A2 108.1 . .
C5AT C6AT C7AT 97(3) . .
C5AT C6AT H6A1 112.3 . .
C7AT C6AT H6A1 112.3 . .
C5AT C6AT H6A2 112.3 . .
C7AT C6AT H6A2 112.3 . .
H6A1 C6AT H6A2 109.9 . .
C8AT C7AT C6AT 111(3) . .
C8AT C7AT H7A1 109.5 . .
C6AT C7AT H7A1 109.5 . .
C8AT C7AT H7A2 109.5 . .
C6AT C7AT H7A2 109.5 . .
H7A1 C7AT H7A2 108.1 . .
C7AT C8AT O2AS 98(3) . .
C7AT C8AT H8A1 112.1 . .
O2AS C8AT H8A1 112.1 . .
C7AT C8AT H8A2 112.1 . .
O2AS C8AT H8A2 112.1 . .
H8A1 C8AT H8A2 109.8 . .
C20T O5S C17T 111.1(6) . .
C18T C17T O5S 108.9(7) . .
C18T C17T H17A 109.9 . .
O5S C17T H17A 109.9 . .
C18T C17T H17B 109.9 . .
O5S C17T H17B 109.9 . .
H17A C17T H17B 108.3 . .
C17T C18T C19T 105.4(9) . .
C17T C18T H18C 110.7 . .
C19T C18T H18C 110.7 . .
C17T C18T H18D 110.7 . .
C19T C18T H18D 110.7 . .
H18C C18T H18D 108.8 . .
C18T C19T C20T 103.9(8) . .
C18T C19T H19A 111.0 . .
C20T C19T H19A 111.0 . .
C18T C19T H19B 111.0 . .
C20T C19T H19B 111.0 . .
H19A C19T H19B 109.0 . .
O5S C20T C19T 100.0(7) . .
O5S C20T H20A 111.8 . .
C19T C20T H20A 111.8 . .
O5S C20T H20B 111.8 . .
C19T C20T H20B 111.8 . .
H20A C20T H20B 109.5 . .
Cl29 C9S Cl28 122.5(13) . 2_757
Cl29 C9S Cl28 115.3(11) . .
Cl28 C9S Cl28 109.4(10) 2_757 .
Cl29 C9S C9S 146.5(13) . 2_757
Cl28 C9S C9S 55.7(8) 2_757 2_757
Cl28 C9S C9S 53.7(10) . 2_757
C9S Cl28 C9S 70.6(10) 2_757 .
Cl5 C2S Cl7 138.0(7) . .
Cl5 C2S Cl6 114.9(6) . .
Cl7 C2S Cl6 54.6(4) . .
Cl5 C2S Cl9 55.4(5) . .
Cl7 C2S Cl9 113.6(6) . .
Cl6 C2S Cl9 63.6(5) . .
Cl5 C2S Cl8 51.1(5) . .
Cl7 C2S Cl8 106.9(7) . .
Cl6 C2S Cl8 139.1(6) . .
Cl9 C2S Cl8 103.7(7) . .
Cl5 C2S Cl4 106.9(6) . .
Cl7 C2S Cl4 53.1(4) . .
Cl6 C2S Cl4 105.9(6) . .
Cl9 C2S Cl4 140.9(7) . .
Cl8 C2S Cl4 58.1(5) . .
Cl16 C5S Cl18 110.1(7) . .
Cl16 C5S Cl17 111.4(7) . .
Cl18 C5S Cl17 108.0(5) . .
Cl20 C6S Cl21 108(2) . .
Cl20 C6S Cl19 110.8(19) . .
Cl21 C6S Cl19 108(2) . .
O3S C9T C12T 105.3(11) . .
O3S C9T H9T1 110.7 . .
C12T C9T H9T1 110.7 . .
O3S C9T H9T2 110.7 . .
C12T C9T H9T2 110.7 . .
H9T1 C9T H9T2 108.8 . .
C10T O3S C9T 111.4(12) . .
O3S C10T C11T 103.6(13) . .
O3S C10T H10A 111.0 . .
C11T C10T H10A 111.0 . .
O3S C10T H10B 111.0 . .
C11T C10T H10B 111.0 . .
H10A C10T H10B 109.0 . .
C12T C11T C10T 105.2(11) . .
C12T C11T H11A 110.7 . .
C10T C11T H11A 110.7 . .
C12T C11T H11B 110.7 . .
C10T C11T H11B 110.7 . .
H11A C11T H11B 108.8 . .
C11T C12T C9T 102.0(10) . .
C11T C12T H12C 111.4 . .
C9T C12T H12C 111.4 . .
C11T C12T H12D 111.4 . .
C9T C12T H12D 111.4 . .
H12C C12T H12D 109.2 . .
Cl14 C4S Cl15 112.7(15) . .
Cl14 C4S Cl13 111.5(15) . .
Cl15 C4S Cl13 108.8(12) . .
C16T O4S C13T 102.5(6) . .
C14T C13T O4S 101.6(5) . .
C14T C13T H13A 111.4 . .
O4S C13T H13A 111.4 . .
C14T C13T H13B 111.4 . .
O4S C13T H13B 111.4 . .
H13A C13T H13B 109.3 . .
C15T C14T C13T 105.6(6) . .
C15T C14T H14A 110.6 . .
C13T C14T H14A 110.6 . .
C15T C14T H14B 110.6 . .
C13T C14T H14B 110.6 . .
H14A C14T H14B 108.7 . .
C16T C15T C14T 103.0(6) . .
C16T C15T H15C 111.2 . .
C14T C15T H15C 111.2 . .
C16T C15T H15D 111.2 . .
C14T C15T H15D 111.2 . .
H15C C15T H15D 109.1 . .
O4S C16T C15T 108.0(5) . .
O4S C16T H16A 110.1 . .
C15T C16T H16A 110.1 . .
O4S C16T H16B 110.1 . .
C15T C16T H16B 110.1 . .
H16A C16T H16B 108.4 . .
Cl32 C10S Cl30 105.0(16) . .
Cl32 C10S Cl31 109.7(17) . .
Cl30 C10S Cl31 111.5(16) . .
Cl12 C3S Cl10 108.8(8) . .
Cl12 C3S Cl11 108.1(9) . .
Cl10 C3S Cl11 110.2(8) . .
C21T O6S C24T 112.2(14) . .
O6S C21T C22T 103.7(18) . .
O6S C21T H21A 111.0 . .
C22T C21T H21A 111.0 . .
O6S C21T H21B 111.0 . .
C22T C21T H21B 111.0 . .
H21A C21T H21B 109.0 . .
C23T C22T C21T 107(2) . .
C23T C22T H22C 110.3 . .
C21T C22T H22C 110.3 . .
C23T C22T H22D 110.3 . .
C21T C22T H22D 110.3 . .
H22C C22T H22D 108.6 . .
C22T C23T C24T 100.8(17) . .
C22T C23T H23A 111.6 . .
C24T C23T H23A 111.6 . .
C22T C23T H23B 111.6 . .
C24T C23T H23B 111.6 . .
H23A C23T H23B 109.4 . .
O6S C24T C23T 98.4(12) . .
O6S C24T H24C 112.1 . .
C23T C24T H24C 112.1 . .
O6S C24T H24D 112.1 . .
C23T C24T H24D 112.1 . .
H24C C24T H24D 109.7 . .
Cl24 C7S Cl23 105(2) . .
Cl24 C7S Cl22 104(2) . .
Cl23 C7S Cl22 101(2) . .
C25T O7S C28T 111.5(17) . .
C26T C25T O7S 110.2(16) . .
C26T C25T H25A 109.6 . .
O7S C25T H25A 109.6 . .
C26T C25T H25B 109.6 . .
O7S C25T H25B 109.6 . .
H25A C25T H25B 108.1 . .
C25T C26T C27T 110.3(16) . .
C25T C26T H26C 109.6 . .
C27T C26T H26C 109.6 . .
C25T C26T H26D 109.6 . .
C27T C26T H26D 109.6 . .
H26C C26T H26D 108.1 . .
C26T C27T C28T 106.9(13) . .
C26T C27T H27A 110.3 . .
C28T C27T H27A 110.3 . .
C26T C27T H27B 110.3 . .
C28T C27T H27B 110.3 . .
H27A C27T H27B 108.6 . .
O7S C28T C27T 100.1(14) . .
O7S C28T H28G 111.8 . .
C27T C28T H28G 111.8 . .
O7S C28T H28H 111.8 . .
C27T C28T H28H 111.8 . .
H28G C28T H28H 109.5 . .
Cl26 C8S Cl27 134(3) . .
Cl26 C8S Cl25 108(2) . .
Cl27 C8S Cl25 106.3(18) . .
C29T O8S C32T 117.5(10) . .
O8S C29T C30T 98.8(10) . .
O8S C29T H29G 112.0 . .
C30T C29T H29G 112.0 . .
O8S C29T H29H 112.0 . .
C30T C29T H29H 112.0 . .
H29G C29T H29H 109.7 . .
C31T C30T C29T 100.8(18) . .
C31T C30T H30G 111.6 . .
C29T C30T H30G 111.6 . .
C31T C30T H30H 111.6 . .
C29T C30T H30H 111.6 . .
H30G C30T H30H 109.4 . .
C32T C31T C30T 104(2) . .
C32T C31T H31A 110.9 . .
C30T C31T H31A 110.9 . .
C32T C31T H31B 110.9 . .
C30T C31T H31B 110.9 . .
H31A C31T H31B 109.0 . .
C31T C32T O8S 108.6(14) . .
C31T C32T H32J 110.0 . .
O8S C32T H32J 110.0 . .
C31T C32T H32K 110.0 . .
O8S C32T H32K 110.0 . .
H32J C32T H32K 108.3 . .

loop_
_geom_bond_atom_site_label_1
_geom_bond_atom_site_label_2
_geom_bond_distance
_geom_bond_site_symmetry_2
C1A N1A 1.380(5) .
C1A C20A 1.399(5) .
C1A C2A 1.430(5) .
C2A C3A 1.353(5) .
C2A H2A 0.9500 .
C3A C4A 1.440(5) .
C3A C20P 1.484(5) .
C4A N1A 1.385(5) .
C4A C5A 1.392(6) .
C5A C6A 1.368(6) .
C5A H5A 0.9500 .
C6A N2A 1.381(5) .
C6A C7A 1.451(5) .
C7A C8A 1.356(6) .
C7A C15P 1.480(5) .
C8A C9A 1.436(5) .
C8A H8A 0.9500 .
C9A N2A 1.368(5) .
C9A C10A 1.402(5) .
C10A C11A 1.392(6) .
C10A C21A 1.489(5) .
C11A N3A 1.381(5) .
C11A C12A 1.433(6) .
C12A C13A 1.352(6) .
C12A H12A 0.9500 .
C13A C14A 1.451(5) .
C13A C1P 1.466(6) .
C14A N3A 1.377(5) .
C14A C15A 1.379(6) .
C15A C16A 1.390(5) .
C15A H15A 0.9500 .
C16A N4A 1.370(5) .
C16A C17A 1.448(5) .
C17A C18A 1.352(6) .
C17A C6P 1.478(6) .
C18A C19A 1.440(6) .
C18A H18A 0.9500 .
C19A N4A 1.375(5) .
C19A C20A 1.397(6) .
C20A C35A 1.493(5) .
C21A C22A 1.395(5) .
C21A C26A 1.398(6) .
C22A C23A 1.393(6) .
C22A H22A 0.9500 .
C23A C24A 1.401(6) .
C23A C27A 1.544(6) .
C24A C25A 1.405(6) .
C24A H24A 0.9500 .
C25A C26A 1.383(6) .
C25A C31A 1.541(6) .
C26A H26A 0.9500 .
C27A C30A 1.506(9) .
C27A C29A 1.531(8) .
C27A C28A 1.548(8) .
C28A H28A 0.9800 .
C28A H28B 0.9800 .
C28A H28C 0.9800 .
C29A H29A 0.9800 .
C29A H29B 0.9800 .
C29A H29C 0.9800 .
C30A H30A 0.9800 .
C30A H30B 0.9800 .
C30A H30C 0.9800 .
C31A C34C 1.45(2) .
C31A C34A 1.469(11) .
C31A C33C 1.48(3) .
C31A C33A 1.531(12) .
C31A C32A 1.559(12) .
C31A C32C 1.61(2) .
C32A H32A 0.9800 .
C32A H32B 0.9800 .
C32A H32C 0.9800 .
C33A H33A 0.9800 .
C33A H33B 0.9800 .
C33A H33C 0.9800 .
C34A H34A 0.9800 .
C34A H34B 0.9800 .
C34A H34C 0.9800 .
C32C H32D 0.9800 .
C32C H32E 0.9800 .
C32C H32F 0.9800 .
C33C H33D 0.9800 .
C33C H33E 0.9800 .
C33C H33F 0.9800 .
C34C H34D 0.9800 .
C34C H34E 0.9800 .
C34C H34F 0.9800 .
C35A C40A 1.385(6) .
C35A C36A 1.400(6) .
C36A C37A 1.395(5) .
C36A H36A 0.9500 .
C37A C38A 1.410(6) .
C37A C41A 1.535(6) .
C38A C39A 1.389(6) .
C38A H38A 0.9500 .
C39A C40A 1.393(6) .
C39A C45A 1.549(6) .
C40A H40A 0.9500 .
C41A C42A 1.526(6) .
C41A C44A 1.533(6) .
C41A C43A 1.539(7) .
C42A H42A 0.9800 .
C42A H42B 0.9800 .
C42A H42C 0.9800 .
C43A H43A 0.9800 .
C43A H43B 0.9800 .
C43A H43C 0.9800 .
C44A H44A 0.9800 .
C44A H44B 0.9800 .
C44A H44C 0.9800 .
C45A C47A 1.528(6) .
C45A C46A 1.532(7) .
C45A C48A 1.535(6) .
C46A H46A 0.9800 .
C46A H46B 0.9800 .
C46A H46C 0.9800 .
C47A H47A 0.9800 .
C47A H47B 0.9800 .
C47A H47C 0.9800 .
C48A H48A 0.9800 .
C48A H48B 0.9800 .
C48A H48C 0.9800 .
C1B N1B 1.379(5) .
C1B C20B 1.393(6) .
C1B C2B 1.420(6) .
C2B C3B 1.370(5) .
C2B H2B 0.9500 .
C3B C4B 1.454(5) .
C3B C5P 1.465(6) 2_766
C4B N1B 1.373(5) .
C4B C5B 1.389(5) .
C5B C6B 1.376(6) .
C5B H5B 0.9500 .
C6B N2B 1.383(5) .
C6B C7B 1.449(5) .
C7B C8B 1.358(6) .
C7B C10P 1.466(6) 2_766
C8B C9B 1.426(5) .
C8B H8B 0.9500 .
C9B N2B 1.377(5) .
C9B C10B 1.395(6) .
C10B C11B 1.393(5) .
C10B C21B 1.498(5) .
C11B N3B 1.386(5) .
C11B C12B 1.426(6) .
C12B C13B 1.364(6) .
C12B H12B 0.9500 .
C13B C14B 1.437(6) .
C13B C11P 1.474(6) .
C14B N3B 1.388(5) .
C14B C15B 1.389(5) .
C15B C16B 1.386(6) .
C15B H15B 0.9500 .
C16B N4B 1.384(5) .
C16B C17B 1.457(5) .
C17B C18B 1.356(6) .
C17B C16P 1.471(6) .
C18B C19B 1.426(5) .
C18B H18B 0.9500 .
C19B N4B 1.378(5) .
C19B C20B 1.400(6) .
C20B C35B 1.491(5) .
C21B C22B 1.395(6) .
C21B C26B 1.397(5) .
C22B C23B 1.391(6) .
C22B H22B 0.9500 .
C23B C24B 1.393(6) .
C23B C27B 1.537(6) .
C24B C25B 1.390(6) .
C24B H24B 0.9500 .
C25B C26B 1.398(6) .
C25B C31B 1.541(6) .
C26B H26B 0.9500 .
C27B C30B 1.521(7) .
C27B C28B 1.529(6) .
C27B C29B 1.545(7) .
C28B H28D 0.9800 .
C28B H28E 0.9800 .
C28B H28F 0.9800 .
C29B H29D 0.9800 .
C29B H29E 0.9800 .
C29B H29F 0.9800 .
C30B H30D 0.9800 .
C30B H30E 0.9800 .
C30B H30F 0.9800 .
C31B C33B 1.529(7) .
C31B C32B 1.536(6) .
C31B C34B 1.544(7) .
C32B H32G 0.9800 .
C32B H32H 0.9800 .
C32B H32I 0.9800 .
C33B H33G 0.9800 .
C33B H33H 0.9800 .
C33B H33I 0.9800 .
C34B H34G 0.9800 .
C34B H34H 0.9800 .
C34B H34I 0.9800 .
C35B C36B 1.384(5) .
C35B C40B 1.397(5) .
C36B C37B 1.385(6) .
C36B H36B 0.9500 .
C37B C38B 1.388(6) .
C37B C41B 1.536(6) .
C38B C39B 1.399(6) .
C38B H38B 0.9500 .
C39B C40B 1.407(6) .
C39B C45B 1.532(6) .
C40B H40B 0.9500 .
C41B C44B 1.531(7) .
C41B C43B 1.532(7) .
C41B C42B 1.546(8) .
C42B H42D 0.9800 .
C42B H42E 0.9800 .
C42B H42F 0.9800 .
C43B H43D 0.9800 .
C43B H43E 0.9800 .
C43B H43F 0.9800 .
C44B H44D 0.9800 .
C44B H44E 0.9800 .
C44B H44F 0.9800 .
C45B C47B 1.501(8) .
C45B C48B 1.515(8) .
C45B C46B 1.537(8) .
C46B H46D 0.9800 .
C46B H46E 0.9800 .
C46B H46F 0.9800 .
C47B H47D 0.9800 .
C47B H47E 0.9800 .
C47B H47F 0.9800 .
C48B H48D 0.9800 .
C48B H48E 0.9800 .
C48B H48F 0.9800 .
C1P N1P 1.340(5) .
C1P C2P 1.410(6) .
C2P C3P 1.384(6) .
C2P H2P 0.9500 .
C3P C4P 1.378(6) .
C3P H3P 0.9500 .
C4P C5P 1.410(5) .
C4P H4P 0.9500 .
C5P N1P 1.347(5) .
C5P C3B 1.465(6) 2_766
C6P N2P 1.338(5) .
C6P C7P 1.399(6) .
C7P C8P 1.385(6) .
C7P H7P 0.9500 .
C8P C9P 1.385(6) .
C8P H8P 0.9500 .
C9P C10P 1.400(6) .
C9P H9P 0.9500 .
C10P N2P 1.354(5) .
C10P C7B 1.466(6) 2_766
C11P N3P 1.351(5) .
C11P C12P 1.393(6) .
C12P C13P 1.396(6) .
C12P H12P 0.9500 .
C13P C14P 1.386(6) .
C13P H13P 0.9500 .
C14P C15P 1.388(6) .
C14P H14P 0.9500 .
C15P N3P 1.362(5) .
C16P N4P 1.347(5) .
C16P C17P 1.398(6) .
C17P C18P 1.390(6) .
C17P H17P 0.9500 .
C18P C19P 1.379(6) .
C18P H18P 0.9500 .
C19P C20P 1.394(6) .
C19P H19P 0.9500 .
C20P N4P 1.349(5) .
N1A Ni1 1.897(3) .
N2A Ni1 1.922(3) .
N3A Ni1 1.901(3) .
N4A Ni1 1.913(3) .
N1B Ni2 1.919(3) .
N2B Ni2 1.909(3) .
N3B Ni2 1.917(3) .
N4B Ni2 1.913(3) .
C1S Cl2 1.730(7) .
C1S Cl1 1.759(7) .
C1S Cl3 1.792(8) .
O1S C4T 1.421(8) .
O1S C1T 1.428(7) .
C1T C2T 1.490(8) .
C1T H1T1 0.9900 .
C1T H1T2 0.9900 .
C2T C3T 1.518(8) .
C2T H2T1 0.9900 .
C2T H2T2 0.9900 .
C3T C4T 1.472(9) .
C3T H3T1 0.9900 .
C3T H3T2 0.9900 .
C4T H4T1 0.9900 .
C4T H4T2 0.9900 .
O2S C5T 1.42(2) .
O2S C8T 1.447(16) .
C5T C6T 1.49(3) .
C5T H5T1 0.9900 .
C5T H5T2 0.9900 .
C6T C7T 1.490(19) .
C6T H6T1 0.9900 .
C6T H6T2 0.9900 .
C7T C8T 1.53(2) .
C7T H7T1 0.9900 .
C7T H7T2 0.9900 .
C8T H8T1 0.9900 .
C8T H8T2 0.9900 .
O2AS C5AT 1.34(4) .
O2AS C8AT 1.44(4) .
C5AT C6AT 1.49(6) .
C5AT H5A1 0.9900 .
C5AT H5A2 0.9900 .
C6AT C7AT 1.55(3) .
C6AT H6A1 0.9900 .
C6AT H6A2 0.9900 .
C7AT C8AT 1.43(6) .
C7AT H7A1 0.9900 .
C7AT H7A2 0.9900 .
C8AT H8A1 0.9900 .
C8AT H8A2 0.9900 .
O5S C20T 1.417(10) .
O5S C17T 1.441(10) .
C17T C18T 1.400(11) .
C17T H17A 0.9900 .
C17T H17B 0.9900 .
C18T C19T 1.446(13) .
C18T H18C 0.9900 .
C18T H18D 0.9900 .
C19T C20T 1.609(14) .
C19T H19A 0.9900 .
C19T H19B 0.9900 .
C20T H20A 0.9900 .
C20T H20B 0.9900 .
C9S Cl29 1.651(19) .
C9S Cl28 1.729(17) 2_757
C9S Cl28 1.77(2) .
C9S C9S 2.02(4) 2_757
Cl28 C9S 1.729(17) 2_757
C2S Cl5 1.645(11) .
C2S Cl7 1.652(11) .
C2S Cl6 1.678(10) .
C2S Cl9 1.719(13) .
C2S Cl8 1.762(12) .
C2S Cl4 1.853(11) .
C5S Cl16 1.730(15) .
C5S Cl18 1.781(11) .
C5S Cl17 1.797(11) .
C6S Cl20 1.69(3) .
C6S Cl21 1.70(3) .
C6S Cl19 1.74(4) .
C9T O3S 1.453(18) .
C9T C12T 1.525(19) .
C9T H9T1 0.9900 .
C9T H9T2 0.9900 .
O3S C10T 1.39(2) .
C10T C11T 1.61(2) .
C10T H10A 0.9900 .
C10T H10B 0.9900 .
C11T C12T 1.446(14) .
C11T H11A 0.9900 .
C11T H11B 0.9900 .
C12T H12C 0.9900 .
C12T H12D 0.9900 .
C4S Cl14 1.73(2) .
C4S Cl15 1.73(3) .
C4S Cl13 1.81(3) .
O4S C16T 1.414(7) .
O4S C13T 1.637(13) .
C13T C14T 1.577(8) .
C13T H13A 0.9900 .
C13T H13B 0.9900 .
C14T C15T 1.513(10) .
C14T H14A 0.9900 .
C14T H14B 0.9900 .
C15T C16T 1.458(9) .
C15T H15C 0.9900 .
C15T H15D 0.9900 .
C16T H16A 0.9900 .
C16T H16B 0.9900 .
C10S Cl32 1.80(3) .
C10S Cl30 1.84(2) .
C10S Cl31 1.86(2) .
C3S Cl12 1.757(16) .
C3S Cl10 1.764(15) .
C3S Cl11 1.772(14) .
O6S C21T 1.430(10) .
O6S C24T 1.51(2) .
C21T C22T 1.528(10) .
C21T H21A 0.9900 .
C21T H21B 0.9900 .
C22T C23T 1.44(3) .
C22T H22C 0.9900 .
C22T H22D 0.9900 .
C23T C24T 1.63(3) .
C23T H23A 0.9900 .
C23T H23B 0.9900 .
C24T H24C 0.9900 .
C24T H24D 0.9900 .
C7S Cl24 1.65(5) .
C7S Cl23 1.83(5) .
C7S Cl22 1.88(3) .
O7S C25T 1.32(2) .
O7S C28T 1.43(2) .
C25T C26T 1.312(18) .
C25T H25A 0.9900 .
C25T H25B 0.9900 .
C26T C27T 1.37(2) .
C26T H26C 0.9900 .
C26T H26D 0.9900 .
C27T C28T 1.50(2) .
C27T H27A 0.9900 .
C27T H27B 0.9900 .
C28T H28G 0.9900 .
C28T H28H 0.9900 .
C8S Cl26 1.67(3) .
C8S Cl27 1.69(6) .
C8S Cl25 1.71(3) .
O8S C29T 1.339(17) .
O8S C32T 1.41(2) .
C29T C30T 1.65(3) .
C29T H29G 0.9900 .
C29T H29H 0.9900 .
C30T C31T 1.57(3) .
C30T H30G 0.9900 .
C30T H30H 0.9900 .
C31T C32T 1.39(3) .
C31T H31A 0.9900 .
C31T H31B 0.9900 .
C32T H32J 0.9900 .
C32T H32K 0.9900 .

loop_
_geom_torsion_atom_site_label_1
_geom_torsion_atom_site_label_2
_geom_torsion_atom_site_label_3
_geom_torsion_atom_site_label_4
_geom_torsion
_geom_torsion_site_symmetry_1
_geom_torsion_site_symmetry_4
N1A C1A C2A C3A 4.4(5) . .
C20A C1A C2A C3A -166.5(4) . .
C1A C2A C3A C4A -3.7(5) . .
C1A C2A C3A C20P 172.5(4) . .
C2A C3A C4A N1A 1.9(5) . .
C20P C3A C4A N1A -174.2(4) . .
C2A C3A C4A C5A -168.1(4) . .
C20P C3A C4A C5A 15.8(7) . .
N1A C4A C5A C6A -10.4(7) . .
C3A C4A C5A C6A 158.3(4) . .
C4A C5A C6A N2A 8.2(7) . .
C4A C5A C6A C7A -155.9(4) . .
C5A C6A C7A C8A 160.9(4) . .
N2A C6A C7A C8A -5.4(5) . .
C5A C6A C7A C15P -19.5(7) . .
N2A C6A C7A C15P 174.3(4) . .
C6A C7A C8A C9A 5.9(4) . .
C15P C7A C8A C9A -173.7(4) . .
C7A C8A C9A N2A -4.7(5) . .
C7A C8A C9A C10A 168.6(4) . .
N2A C9A C10A C11A 10.8(6) . .
C8A C9A C10A C11A -161.5(4) . .
N2A C9A C10A C21A -170.9(4) . .
C8A C9A C10A C21A 16.8(6) . .
C9A C10A C11A N3A -9.3(6) . .
C21A C10A C11A N3A 172.4(3) . .
C9A C10A C11A C12A 159.9(4) . .
C21A C10A C11A C12A -18.4(6) . .
N3A C11A C12A C13A 3.5(4) . .
C10A C11A C12A C13A -167.2(4) . .
C11A C12A C13A C14A -4.8(4) . .
C11A C12A C13A C1P 172.6(4) . .
C12A C13A C14A N3A 4.6(4) . .
C1P C13A C14A N3A -172.8(4) . .
C12A C13A C14A C15A -163.4(4) . .
C1P C13A C14A C15A 19.2(6) . .
N3A C14A C15A C16A -9.9(6) . .
C13A C14A C15A C16A 156.5(4) . .
C14A C15A C16A N4A 10.5(6) . .
C14A C15A C16A C17A -156.4(4) . .
N4A C16A C17A C18A -3.1(5) . .
C15A C16A C17A C18A 165.4(4) . .
N4A C16A C17A C6P 174.8(4) . .
C15A C16A C17A C6P -16.7(7) . .
C16A C17A C18A C19A 4.5(5) . .
C6P C17A C18A C19A -173.5(4) . .
C17A C18A C19A N4A -4.6(5) . .
C17A C18A C19A C20A 169.1(4) . .
N4A C19A C20A C1A 5.5(7) . .
C18A C19A C20A C1A -167.4(4) . .
N4A C19A C20A C35A 177.1(4) . .
C18A C19A C20A C35A 4.3(6) . .
N1A C1A C20A C19A -5.5(7) . .
C2A C1A C20A C19A 164.0(4) . .
N1A C1A C20A C35A -177.4(4) . .
C2A C1A C20A C35A -7.9(6) . .
C11A C10A C21A C22A 117.8(4) . .
C9A C10A C21A C22A -60.5(5) . .
C11A C10A C21A C26A -62.0(5) . .
C9A C10A C21A C26A 119.7(4) . .
C26A C21A C22A C23A -2.7(6) . .
C10A C21A C22A C23A 177.5(4) . .
C21A C22A C23A C24A 2.6(6) . .
C21A C22A C23A C27A -177.8(4) . .
C22A C23A C24A C25A -0.6(7) . .
C27A C23A C24A C25A 179.8(4) . .
C23A C24A C25A C26A -1.2(7) . .
C23A C24A C25A C31A -178.4(4) . .
C24A C25A C26A C21A 1.0(6) . .
C31A C25A C26A C21A 178.2(4) . .
C22A C21A C26A C25A 0.9(6) . .
C10A C21A C26A C25A -179.3(4) . .
C22A C23A C27A C30A -79.8(6) . .
C24A C23A C27A C30A 99.9(6) . .
C22A C23A C27A C29A 159.8(5) . .
C24A C23A C27A C29A -20.6(7) . .
C22A C23A C27A C28A 42.4(7) . .
C24A C23A C27A C28A -137.9(6) . .
C26A C25A C31A C34C -167.3(14) . .
C24A C25A C31A C34C 9.7(15) . .
C26A C25A C31A C34A 37.1(10) . .
C24A C25A C31A C34A -145.9(9) . .
C26A C25A C31A C33C -37.8(17) . .
C24A C25A C31A C33C 139.2(17) . .
C26A C25A C31A C33A 161.1(8) . .
C24A C25A C31A C33A -21.9(9) . .
C26A C25A C31A C32A -82.0(9) . .
C24A C25A C31A C32A 95.1(9) . .
C26A C25A C31A C32C 69.5(12) . .
C24A C25A C31A C32C -113.4(12) . .
C19A C20A C35A C40A -57.9(5) . .
C1A C20A C35A C40A 114.0(4) . .
C19A C20A C35A C36A 124.0(4) . .
C1A C20A C35A C36A -64.1(5) . .
C40A C35A C36A C37A -0.6(6) . .
C20A C35A C36A C37A 177.5(4) . .
C35A C36A C37A C38A 1.7(6) . .
C35A C36A C37A C41A 178.1(4) . .
C36A C37A C38A C39A -1.2(6) . .
C41A C37A C38A C39A -177.6(4) . .
C37A C38A C39A C40A -0.3(6) . .
C37A C38A C39A C45A 178.1(4) . .
C36A C35A C40A C39A -1.0(6) . .
C20A C35A C40A C39A -179.0(4) . .
C38A C39A C40A C35A 1.5(6) . .
C45A C39A C40A C35A -177.0(4) . .
C36A C37A C41A C42A 23.5(6) . .
C38A C37A C41A C42A -160.3(4) . .
C36A C37A C41A C44A 144.0(4) . .
C38A C37A C41A C44A -39.8(6) . .
C36A C37A C41A C43A -96.6(5) . .
C38A C37A C41A C43A 79.6(5) . .
C38A C39A C45A C47A 4.1(6) . .
C40A C39A C45A C47A -177.5(4) . .
C38A C39A C45A C46A -116.7(4) . .
C40A C39A C45A C46A 61.7(5) . .
C38A C39A C45A C48A 124.3(4) . .
C40A C39A C45A C48A -57.3(5) . .
N1B C1B C2B C3B 4.2(4) . .
C20B C1B C2B C3B -168.2(4) . .
C1B C2B C3B C4B -3.5(4) . .
C1B C2B C3B C5P 174.4(4) . 2_766
C2B C3B C4B N1B 1.8(4) . .
C5P C3B C4B N1B -176.1(4) 2_766 .
C2B C3B C4B C5B -168.2(4) . .
C5P C3B C4B C5B 13.9(6) 2_766 .
N1B C4B C5B C6B -9.9(6) . .
C3B C4B C5B C6B 158.7(4) . .
C4B C5B C6B N2B 7.8(6) . .
C4B C5B C6B C7B -159.8(4) . .
C5B C6B C7B C8B 166.4(4) . .
N2B C6B C7B C8B -2.7(4) . .
C5B C6B C7B C10P -14.0(6) . 2_766
N2B C6B C7B C10P 176.9(4) . 2_766
C6B C7B C8B C9B 3.3(4) . .
C10P C7B C8B C9B -176.3(4) 2_766 .
C7B C8B C9B N2B -2.9(4) . .
C7B C8B C9B C10B 169.1(4) . .
N2B C9B C10B C11B 9.4(6) . .
C8B C9B C10B C11B -161.4(4) . .
N2B C9B C10B C21B -179.8(3) . .
C8B C9B C10B C21B 9.4(5) . .
C9B C10B C11B N3B -9.3(6) . .
C21B C10B C11B N3B -179.2(4) . .
C9B C10B C11B C12B 161.4(4) . .
C21B C10B C11B C12B -8.5(6) . .
N3B C11B C12B C13B 3.9(5) . .
C10B C11B C12B C13B -167.9(4) . .
C11B C12B C13B C14B -4.6(4) . .
C11B C12B C13B C11P 173.5(4) . .
C12B C13B C14B N3B 4.0(4) . .
C11P C13B C14B N3B -174.1(4) . .
C12B C13B C14B C15B -166.2(4) . .
C11P C13B C14B C15B 15.7(7) . .
N3B C14B C15B C16B -7.7(6) . .
C13B C14B C15B C16B 161.3(4) . .
C14B C15B C16B N4B 10.1(6) . .
C14B C15B C16B C17B -159.1(4) . .
N4B C16B C17B C18B -2.0(4) . .
C15B C16B C17B C18B 168.6(4) . .
N4B C16B C17B C16P 176.6(4) . .
C15B C16B C17B C16P -12.9(6) . .
C16B C17B C18B C19B 3.2(4) . .
C16P C17B C18B C19B -175.4(4) . .
C17B C18B C19B N4B -3.4(4) . .
C17B C18B C19B C20B 170.7(4) . .
N1B C1B C20B C19B -5.1(6) . .
C2B C1B C20B C19B 166.3(4) . .
N1B C1B C20B C35B -178.1(3) . .
C2B C1B C20B C35B -6.7(6) . .
N4B C19B C20B C1B 6.0(6) . .
C18B C19B C20B C1B -167.3(4) . .
N4B C19B C20B C35B 179.0(3) . .
C18B C19B C20B C35B 5.7(6) . .
C11B C10B C21B C22B 74.9(5) . .
C9B C10B C21B C22B -95.7(5) . .
C11B C10B C21B C26B -118.5(4) . .
C9B C10B C21B C26B 70.9(5) . .
C26B C21B C22B C23B -2.0(6) . .
C10B C21B C22B C23B 164.5(4) . .
C21B C22B C23B C24B 0.4(7) . .
C21B C22B C23B C27B -175.9(4) . .
C22B C23B C24B C25B 1.1(7) . .
C27B C23B C24B C25B 177.3(4) . .
C23B C24B C25B C26B -1.0(7) . .
C23B C24B C25B C31B -178.9(4) . .
C22B C21B C26B C25B 2.1(6) . .
C10B C21B C26B C25B -164.5(4) . .
C24B C25B C26B C21B -0.6(6) . .
C31B C25B C26B C21B 177.3(4) . .
C22B C23B C27B C30B -63.6(6) . .
C24B C23B C27B C30B 120.3(5) . .
C22B C23B C27B C28B 175.2(4) . .
C24B C23B C27B C28B -0.9(6) . .
C22B C23B C27B C29B 56.6(6) . .
C24B C23B C27B C29B -119.6(5) . .
C24B C25B C31B C33B 132.2(5) . .
C26B C25B C31B C33B -45.5(6) . .
C24B C25B C31B C32B 11.2(6) . .
C26B C25B C31B C32B -166.6(4) . .
C24B C25B C31B C34B -108.4(5) . .
C26B C25B C31B C34B 73.8(5) . .
C1B C20B C35B C36B -77.7(5) . .
C19B C20B C35B C36B 109.1(4) . .
C1B C20B C35B C40B 101.2(4) . .
C19B C20B C35B C40B -72.0(5) . .
C40B C35B C36B C37B 0.2(6) . .
C20B C35B C36B C37B 179.1(4) . .
C35B C36B C37B C38B 0.3(6) . .
C35B C36B C37B C41B -180.0(4) . .
C36B C37B C38B C39B -0.4(7) . .
C41B C37B C38B C39B 179.9(4) . .
C37B C38B C39B C40B 0.0(7) . .
C37B C38B C39B C45B 179.7(4) . .
C36B C35B C40B C39B -0.7(6) . .
C20B C35B C40B C39B -179.6(4) . .
C38B C39B C40B C35B 0.6(6) . .
C45B C39B C40B C35B -179.2(4) . .
C36B C37B C41B C44B 176.0(5) . .
C38B C37B C41B C44B -4.3(7) . .
C36B C37B C41B C43B 56.6(6) . .
C38B C37B C41B C43B -123.7(5) . .
C36B C37B C41B C42B -62.1(6) . .
C38B C37B C41B C42B 117.6(5) . .
C38B C39B C45B C47B 113.9(5) . .
C40B C39B C45B C47B -66.3(6) . .
C38B C39B C45B C48B -122.3(5) . .
C40B C39B C45B C48B 57.5(6) . .
C38B C39B C45B C46B -4.5(7) . .
C40B C39B C45B C46B 175.3(5) . .
C12A C13A C1P N1P -138.3(4) . .
C14A C13A C1P N1P 38.5(6) . .
C12A C13A C1P C2P 35.5(6) . .
C14A C13A C1P C2P -147.6(4) . .
N1P C1P C2P C3P 0.0(6) . .
C13A C1P C2P C3P -173.5(4) . .
C1P C2P C3P C4P 1.7(6) . .
C2P C3P C4P C5P -0.9(6) . .
C3P C4P C5P N1P -1.7(6) . .
C3P C4P C5P C3B 170.9(4) . 2_766
C18A C17A C6P N2P 136.2(4) . .
C16A C17A C6P N2P -41.3(6) . .
C18A C17A C6P C7P -38.6(6) . .
C16A C17A C6P C7P 143.9(4) . .
N2P C6P C7P C8P -1.6(6) . .
C17A C6P C7P C8P 172.9(4) . .
C6P C7P C8P C9P -1.7(7) . .
C7P C8P C9P C10P 2.1(7) . .
C8P C9P C10P N2P 0.5(6) . .
C8P C9P C10P C7B -172.0(4) . 2_766
C12B C13B C11P N3P -136.1(4) . .
C14B C13B C11P N3P 41.6(6) . .
C12B C13B C11P C12P 39.2(6) . .
C14B C13B C11P C12P -143.1(4) . .
N3P C11P C12P C13P 1.9(6) . .
C13B C11P C12P C13P -173.2(4) . .
C11P C12P C13P C14P 0.0(7) . .
C12P C13P C14P C15P -0.4(7) . .
C13P C14P C15P N3P -0.9(7) . .
C13P C14P C15P C7A 173.5(4) . .
C8A C7A C15P N3P 139.4(4) . .
C6A C7A C15P N3P -40.1(6) . .
C8A C7A C15P C14P -35.3(6) . .
C6A C7A C15P C14P 145.2(4) . .
C18B C17B C16P N4P 131.4(4) . .
C16B C17B C16P N4P -46.9(6) . .
C18B C17B C16P C17P -42.8(6) . .
C16B C17B C16P C17P 138.9(4) . .
N4P C16P C17P C18P -0.2(6) . .
C17B C16P C17P C18P 173.6(4) . .
C16P C17P C18P C19P -1.4(6) . .
C17P C18P C19P C20P 0.3(6) . .
C18P C19P C20P N4P 2.8(6) . .
C18P C19P C20P C3A -170.9(4) . .
C2A C3A C20P N4P -131.1(4) . .
C4A C3A C20P N4P 44.2(6) . .
C2A C3A C20P C19P 43.0(6) . .
C4A C3A C20P C19P -141.6(4) . .
C20A C1A N1A C4A 167.7(4) . .
C2A C1A N1A C4A -3.1(5) . .
C20A C1A N1A Ni1 -12.5(6) . .
C2A C1A N1A Ni1 176.7(3) . .
C5A C4A N1A C1A 171.0(4) . .
C3A C4A N1A C1A 0.8(4) . .
C5A C4A N1A Ni1 -8.9(6) . .
C3A C4A N1A Ni1 -179.0(3) . .
C10A C9A N2A C6A -172.2(4) . .
C8A C9A N2A C6A 1.2(4) . .
C10A C9A N2A Ni1 11.4(6) . .
C8A C9A N2A Ni1 -175.2(3) . .
C5A C6A N2A C9A -163.7(4) . .
C7A C6A N2A C9A 2.5(4) . .
C5A C6A N2A Ni1 12.8(6) . .
C7A C6A N2A Ni1 178.9(3) . .
C15A C14A N3A C11A 165.7(4) . .
C13A C14A N3A C11A -2.4(4) . .
C15A C14A N3A Ni1 -9.5(6) . .
C13A C14A N3A Ni1 -177.7(3) . .
C10A C11A N3A C14A 170.1(4) . .
C12A C11A N3A C14A -0.6(4) . .
C10A C11A N3A Ni1 -14.6(5) . .
C12A C11A N3A Ni1 174.8(3) . .
C15A C16A N4A C19A -168.2(4) . .
C17A C16A N4A C19A 0.2(4) . .
C15A C16A N4A Ni1 8.3(6) . .
C17A C16A N4A Ni1 176.7(3) . .
C20A C19A N4A C16A -171.1(4) . .
C18A C19A N4A C16A 2.6(4) . .
C20A C19A N4A Ni1 12.4(6) . .
C18A C19A N4A Ni1 -173.9(3) . .
C5B C4B N1B C1B 170.7(4) . .
C3B C4B N1B C1B 0.7(4) . .
C5B C4B N1B Ni2 -7.5(5) . .
C3B C4B N1B Ni2 -177.4(2) . .
C20B C1B N1B C4B 169.4(4) . .
C2B C1B N1B C4B -3.0(4) . .
C20B C1B N1B Ni2 -12.4(5) . .
C2B C1B N1B Ni2 175.2(2) . .
C10B C9B N2B C6B -170.8(4) . .
C8B C9B N2B C6B 1.1(4) . .
C10B C9B N2B Ni2 9.4(5) . .
C8B C9B N2B Ni2 -178.7(3) . .
C5B C6B N2B C9B -168.2(4) . .
C7B C6B N2B C9B 1.0(4) . .
C5B C6B N2B Ni2 11.6(5) . .
C7B C6B N2B Ni2 -179.2(2) . .
C10B C11B N3B C14B 170.6(4) . .
C12B C11B N3B C14B -1.3(4) . .
C10B C11B N3B Ni2 -9.6(6) . .
C12B C11B N3B Ni2 178.4(3) . .
C15B C14B N3B C11B 168.6(4) . .
C13B C14B N3B C11B -1.6(4) . .
C15B C14B N3B Ni2 -11.1(6) . .
C13B C14B N3B Ni2 178.6(3) . .
C20B C19B N4B C16B -172.0(4) . .
C18B C19B N4B C16B 2.1(4) . .
C20B C19B N4B Ni2 10.8(6) . .
C18B C19B N4B Ni2 -175.1(3) . .
C15B C16B N4B C19B -170.6(4) . .
C17B C16B N4B C19B -0.1(4) . .
C15B C16B N4B Ni2 6.6(6) . .
C17B C16B N4B Ni2 177.1(3) . .
C2P C1P N1P C5P -2.5(5) . .
C13A C1P N1P C5P 171.2(3) . .
C4P C5P N1P C1P 3.4(5) . .
C3B C5P N1P C1P -169.3(3) 2_766 .
C7P C6P N2P C10P 4.2(6) . .
C17A C6P N2P C10P -170.4(3) . .
C9P C10P N2P C6P -3.6(6) . .
C7B C10P N2P C6P 169.1(3) 2_766 .
C12P C11P N3P C15P -3.1(6) . .
C13B C11P N3P C15P 172.0(3) . .
C14P C15P N3P C11P 2.7(6) . .
C7A C15P N3P C11P -171.9(3) . .
C17P C16P N4P C20P 3.0(6) . .
C17B C16P N4P C20P -171.1(3) . .
C19P C20P N4P C16P -4.3(6) . .
C3A C20P N4P C16P 169.7(3) . .
C1A N1A Ni1 N3A -74(4) . .
C4A N1A Ni1 N3A 106(4) . .
C1A N1A Ni1 N4A 21.6(4) . .
C4A N1A Ni1 N4A -158.5(3) . .
C1A N1A Ni1 N2A -158.8(4) . .
C4A N1A Ni1 N2A 21.0(3) . .
C14A N3A Ni1 N1A 116(4) . .
C11A N3A Ni1 N1A -59(4) . .
C14A N3A Ni1 N4A 20.1(3) . .
C11A N3A Ni1 N4A -154.3(3) . .
C14A N3A Ni1 N2A -159.5(3) . .
C11A N3A Ni1 N2A 26.2(3) . .
C16A N4A Ni1 N1A 162.6(3) . .
C19A N4A Ni1 N1A -21.6(3) . .
C16A N4A Ni1 N3A -19.4(3) . .
C19A N4A Ni1 N3A 156.5(3) . .
C16A N4A Ni1 N2A 26(12) . .
C19A N4A Ni1 N2A -159(36) . .
C9A N2A Ni1 N1A 153.0(3) . .
C6A N2A Ni1 N1A -22.8(3) . .
C9A N2A Ni1 N3A -25.0(3) . .
C6A N2A Ni1 N3A 159.2(3) . .
C9A N2A Ni1 N4A -70(12) . .
C6A N2A Ni1 N4A 114(12) . .
C9B N2B Ni2 N4B 140(46) . .
C6B N2B Ni2 N4B -40(30) . .
C9B N2B Ni2 N3B -19.8(3) . .
C6B N2B Ni2 N3B 160.4(3) . .
C9B N2B Ni2 N1B 159.1(3) . .
C6B N2B Ni2 N1B -20.7(3) . .
C19B N4B Ni2 N2B -1(30) . .
C16B N4B Ni2 N2B -177(100) . .
C19B N4B Ni2 N3B 159.0(3) . .
C16B N4B Ni2 N3B -17.7(3) . .
C19B N4B Ni2 N1B -20.0(3) . .
C16B N4B Ni2 N1B 163.4(3) . .
C11B N3B Ni2 N2B 20.1(3) . .
C14B N3B Ni2 N2B -160.2(3) . .
C11B N3B Ni2 N4B -159.8(3) . .
C14B N3B Ni2 N4B 19.9(3) . .
C11B N3B Ni2 N1B -54(8) . .
C14B N3B Ni2 N1B 126(7) . .
C4B N1B Ni2 N2B 18.7(3) . .
C1B N1B Ni2 N2B -159.1(3) . .
C4B N1B Ni2 N4B -161.4(3) . .
C1B N1B Ni2 N4B 20.8(3) . .
C4B N1B Ni2 N3B 93(8) . .
C1B N1B Ni2 N3B -85(8) . .
C4T O1S C1T C2T -8.4(7) . .
O1S C1T C2T C3T 22.8(6) . .
C1T C2T C3T C4T -27.8(7) . .
C1T O1S C4T C3T -10.2(8) . .
C2T C3T C4T O1S 23.8(8) . .
C8T O2S C5T C6T -37.2(19) . .
O2S C5T C6T C7T 22(2) . .
C5T C6T C7T C8T 1(2) . .
C5T O2S C8T C7T 38(2) . .
C6T C7T C8T O2S -24.2(19) . .
C8AT O2AS C5AT C6AT 21(6) . .
O2AS C5AT C6AT C7AT 0(5) . .
C5AT C6AT C7AT C8AT -21(5) . .
C6AT C7AT C8AT O2AS 32(5) . .
C5AT O2AS C8AT C7AT -33(5) . .
C20T O5S C17T C18T 4.0(12) . .
O5S C17T C18T C19T -24.0(14) . .
C17T C18T C19T C20T 32.5(15) . .
C17T O5S C20T C19T 15.3(11) . .
C18T C19T C20T O5S -29.1(13) . .
Cl29 C9S Cl28 C9S 142.8(14) . 2_757
Cl28 C9S Cl28 C9S 0.000(3) 2_757 2_757
C12T C9T O3S C10T -23.1(15) . .
C9T O3S C10T C11T 2.6(15) . .
O3S C10T C11T C12T 20.0(14) . .
C10T C11T C12T C9T -32.5(12) . .
O3S C9T C12T C11T 34.7(11) . .
C16T O4S C13T C14T -20.6(6) . .
O4S C13T C14T C15T -5.4(7) . .
C13T C14T C15T C16T 28.9(8) . .
C13T O4S C16T C15T 41.2(7) . .
C14T C15T C16T O4S -45.7(8) . .
C24T O6S C21T C22T -1(3) . .
O6S C21T C22T C23T -27(3) . .
C21T C22T C23T C24T 41(3) . .
C21T O6S C24T C23T 24(2) . .
C22T C23T C24T O6S -38.7(19) . .
C28T O7S C25T C26T 8(4) . .
O7S C25T C26T C27T -1(4) . .
C25T C26T C27T C28T -5(3) . .
C25T O7S C28T C27T -10(3) . .
C26T C27T C28T O7S 9(3) . .
C32T O8S C29T C30T -20.6(18) . .
O8S C29T C30T C31T 29.1(14) . .
C29T C30T C31T C32T -29.4(19) . .
C30T C31T C32T O8S 19(2) . .
C29T O8S C32T C31T 2(3) . .
